data_4321831
loop_
_publ_author_name
'Alberto Albinati'
'Maurizio Casarin'
'Chiara Maccato'
'Luciano Pandolfo'
'Andrea Vittadini'

_publ_section_title
;
 Experimental and Theoretical Investigation of the Molecular and
 Electronic Structure of [Zn4(\m4-S){\m-S2As(CH3)2}6] and
 [Cd4(\m4-S){\m-S2As(CH3)2}6]: Two Possible Molecular Models of Extended
 Metal Chalcogenide Semiconductors
;
_journal_name_full 'Inorganic Chemistry'
_journal_page_first 1145
_journal_page_last 1152
_journal_paper_doi 10.1021/ic980914a
_journal_volume 38
_journal_year 1999
_chemical_formula_moiety C12H36As6Cl1.5S13Zn4
_chemical_formula_sum 'C56 H162 As24 Cl6 S52 Zn16'
_chemical_formula_weight 1361.51
_chemical_name_systematic
; 
 ? 
;
_space_group_IT_number 14
_symmetry_cell_setting monoclinic
_symmetry_space_group_name_Hall '-P 2yn'
_symmetry_space_group_name_H-M 'P 1 21/n 1'
_atom_sites_solution_hydrogens geom
_atom_sites_solution_primary direct
_atom_sites_solution_secondary difmap
_audit_creation_method SHELXL-97
_cell_angle_alpha 90.00
_cell_angle_beta 95.8570(10)
_cell_angle_gamma 90.00
_cell_formula_units_Z 4
_cell_length_a 30.4228(7)
_cell_length_b 18.3720(5)
_cell_length_c 32.3758(8)
_cell_measurement_reflns_used 8192
_cell_measurement_temperature 198(2)
_cell_measurement_theta_max 49.0
_cell_measurement_theta_min 0.0
_cell_volume 18001.3(8)
_computing_structure_refinement 'SHELXL-97 (Sheldrick, 1997)'
_computing_structure_solution 'SHELXS-97 (Sheldrick, 1990)'
_diffrn_ambient_temperature 198(2)
_diffrn_measured_fraction_theta_full 0.860
_diffrn_measured_fraction_theta_max 0.860
_diffrn_radiation_monochromator graphite
_diffrn_radiation_source 'fine-focus sealed tube'
_diffrn_radiation_type MoK\a
_diffrn_radiation_wavelength 0.71073
_diffrn_reflns_av_R_equivalents 0.0000
_diffrn_reflns_av_sigmaI/netI 0.0475
_diffrn_reflns_limit_h_max 36
_diffrn_reflns_limit_h_min -35
_diffrn_reflns_limit_k_max 22
_diffrn_reflns_limit_k_min 0
_diffrn_reflns_limit_l_max 38
_diffrn_reflns_limit_l_min 0
_diffrn_reflns_number 30401
_diffrn_reflns_theta_full 25.68
_diffrn_reflns_theta_max 25.68
_diffrn_reflns_theta_min 1.26
_exptl_absorpt_coefficient_mu 7.189
_exptl_absorpt_correction_T_max 0.5334
_exptl_absorpt_correction_T_min 0.1611
_exptl_crystal_density_diffrn 2.051
_exptl_crystal_density_method 'not measured'
_exptl_crystal_F_000 10816
_exptl_crystal_size_max 0.40
_exptl_crystal_size_mid 0.20
_exptl_crystal_size_min 0.10
_refine_diff_density_max 2.225
_refine_diff_density_min -0.989
_refine_diff_density_rms 0.158
_refine_ls_extinction_method none
_refine_ls_goodness_of_fit_ref 0.866
_refine_ls_hydrogen_treatment mixed
_refine_ls_matrix_type full
_refine_ls_number_parameters 1347
_refine_ls_number_reflns 30401
_refine_ls_number_restraints 0
_refine_ls_restrained_S_all 0.866
_refine_ls_R_factor_all 0.0702
_refine_ls_R_factor_gt 0.0424
_refine_ls_shift/su_max 8.299
_refine_ls_shift/su_mean 0.185
_refine_ls_structure_factor_coef Fsqd
_refine_ls_weighting_details 'w=1/[\s^2^(Fo^2^)+(0.0669P)^2^+240.3627P] where P=(Fo^2^+2Fc^2^)/3'
_refine_ls_weighting_scheme calc
_refine_ls_wR_factor_gt 0.1074
_refine_ls_wR_factor_ref 0.1305
_reflns_number_gt 22418
_reflns_number_total 30401
_reflns_threshold_expression >2sigma(I)
_cod_data_source_file ic980914a.cif
_cod_data_source_block ZnS
_cod_depositor_comments
;
The following automatic conversions were performed:

'_refine_ls_weighting_scheme' value 'calc
w=1/[\s^2^(Fo^2^)+(0.0669P)^2^+240.3627P] where P=(Fo^2^+2Fc^2^)/3'
was changed to 'calc'. New tag '_refine_ls_weighting_details' was
created. The value of the new tag was set to
'w=1/[\s^2^(Fo^2^)+(0.0669P)^2^+240.3627P] where P=(Fo^2^+2Fc^2^)/3'.

Automatic conversion script
Id: cif_fix_values 3143 2015-03-26 13:38:13Z robertas 
;
_cod_database_code 4321831

loop_
_symmetry_equiv_pos_as_xyz
'x, y, z'
'-x+1/2, y+1/2, -z+1/2'
'-x, -y, -z'
'x-1/2, -y-1/2, z-1/2'

loop_
_atom_site_label
_atom_site_type_symbol
_atom_site_fract_x
_atom_site_fract_y
_atom_site_fract_z
_atom_site_U_iso_or_equiv
_atom_site_adp_type
_atom_site_occupancy
_atom_site_calc_flag
_atom_site_refinement_flags
_atom_site_disorder_assembly
_atom_site_disorder_group
As11 As 0.73624(3) 0.43184(5) 0.67074(3) 0.02553(19) Uani 1 d . . .
As21 As 0.89873(3) 0.45857(5) 0.78229(3) 0.0271(2) Uani 1 d . . .
As31 As 0.74355(3) 0.24430(5) 0.83402(3) 0.0269(2) Uani 1 d . . .
As41 As 0.91838(3) 0.12826(5) 0.79957(3) 0.02412(19) Uani 1 d . . .
As51 As 0.91066(3) 0.25508(5) 0.63223(3) 0.02641(19) Uani 1 d . . .
As61 As 0.75051(3) 0.09814(4) 0.66554(3) 0.02392(19) Uani 1 d . . .
Zn11 Zn 0.74081(3) 0.26208(5) 0.72351(3) 0.0237(2) Uani 1 d . . .
Zn21 Zn 0.84532(3) 0.36717(5) 0.69352(3) 0.0238(2) Uani 1 d . . .
Zn31 Zn 0.85002(3) 0.28439(5) 0.79759(3) 0.0225(2) Uani 1 d . . .
Zn41 Zn 0.85429(3) 0.16895(5) 0.70694(3) 0.0233(2) Uani 1 d . . .
S1 S 0.81731(6) 0.27075(10) 0.72978(6) 0.0202(4) Uani 1 d . . .
S11 S 0.70758(7) 0.37776(11) 0.72020(7) 0.0278(5) Uani 1 d . . .
S21 S 0.80187(7) 0.47272(11) 0.68498(7) 0.0307(5) Uani 1 d . . .
S31 S 0.91282(7) 0.41018(13) 0.72484(7) 0.0331(5) Uani 1 d . . .
S41 S 0.85004(8) 0.40807(12) 0.81634(7) 0.0342(5) Uani 1 d . . .
S51 S 0.71102(8) 0.20033(13) 0.77785(7) 0.0344(5) Uani 1 d . . .
S61 S 0.81273(7) 0.22378(13) 0.84773(7) 0.0324(5) Uani 1 d . . .
S71 S 0.92330(7) 0.24441(12) 0.80378(7) 0.0275(5) Uani 1 d . . .
S81 S 0.86334(7) 0.08402(11) 0.76122(7) 0.0271(5) Uani 1 d . . .
S91 S 0.85313(7) 0.32309(12) 0.62584(6) 0.0289(5) Uani 1 d . . .
S101 S 0.92465(7) 0.19853(14) 0.68942(7) 0.0345(5) Uani 1 d . . .
S111 S 0.81645(7) 0.11160(13) 0.64937(7) 0.0309(5) Uani 1 d . . .
S121 S 0.71157(7) 0.19465(12) 0.66531(7) 0.0303(5) Uani 1 d . . .
C111 C 0.7337(3) 0.3704(5) 0.6223(3) 0.039(2) Uani 1 d . . .
H11A H 0.7517 0.3269 0.6285 0.059 Uiso 1 calc R . .
H11B H 0.7450 0.3972 0.5994 0.059 Uiso 1 calc R . .
H11C H 0.7030 0.3561 0.6142 0.059 Uiso 1 calc R . .
C112 C 0.7001(3) 0.5145(5) 0.6544(3) 0.038(2) Uani 1 d . . .
H11D H 0.7001 0.5484 0.6778 0.058 Uiso 1 calc R . .
H11E H 0.6698 0.4984 0.6460 0.058 Uiso 1 calc R . .
H11F H 0.7119 0.5391 0.6310 0.058 Uiso 1 calc R . .
C211 C 0.8804(3) 0.5579(5) 0.7742(3) 0.042(2) Uani 1 d . . .
H21A H 0.8520 0.5595 0.7569 0.063 Uiso 1 calc R . .
H21B H 0.9026 0.5846 0.7605 0.063 Uiso 1 calc R . .
H21C H 0.8770 0.5803 0.8012 0.063 Uiso 1 calc R . .
C212 C 0.9544(3) 0.4611(7) 0.8168(3) 0.055(3) Uani 1 d . . .
H21D H 0.9652 0.4113 0.8218 0.083 Uiso 1 calc R . .
H21E H 0.9502 0.4843 0.8434 0.083 Uiso 1 calc R . .
H21F H 0.9759 0.4890 0.8028 0.083 Uiso 1 calc R . .
C311 C 0.7328(3) 0.3470(5) 0.8368(3) 0.041(2) Uani 1 d . . .
H31A H 0.7467 0.3717 0.8147 0.062 Uiso 1 calc R . .
H31B H 0.7453 0.3656 0.8639 0.062 Uiso 1 calc R . .
H31C H 0.7009 0.3560 0.8333 0.062 Uiso 1 calc R . .
C312 C 0.7156(3) 0.2004(7) 0.8784(3) 0.052(3) Uani 1 d . . .
H31D H 0.7203 0.1476 0.8782 0.079 Uiso 1 calc R . .
H31E H 0.6838 0.2107 0.8747 0.079 Uiso 1 calc R . .
H31F H 0.7284 0.2204 0.9050 0.079 Uiso 1 calc R . .
C411 C 0.9723(3) 0.0925(6) 0.7812(3) 0.046(3) Uani 1 d . . .
H41A H 0.9753 0.1109 0.7532 0.069 Uiso 1 calc R . .
H41B H 0.9718 0.0392 0.7807 0.069 Uiso 1 calc R . .
H41C H 0.9974 0.1092 0.8002 0.069 Uiso 1 calc R . .
C412 C 0.9156(3) 0.0891(5) 0.8544(3) 0.037(2) Uani 1 d . . .
H41D H 0.8886 0.1061 0.8654 0.056 Uiso 1 calc R . .
H41E H 0.9414 0.1056 0.8726 0.056 Uiso 1 calc R . .
H41F H 0.9155 0.0358 0.8531 0.056 Uiso 1 calc R . .
C511 C 0.9034(3) 0.1870(6) 0.5869(3) 0.046(3) Uani 1 d . . .
H51A H 0.8774 0.1565 0.5897 0.070 Uiso 1 calc R . .
H51B H 0.9297 0.1562 0.5874 0.070 Uiso 1 calc R . .
H51C H 0.8993 0.2137 0.5606 0.070 Uiso 1 calc R . .
C512 C 0.9619(3) 0.3132(6) 0.6250(3) 0.053(3) Uani 1 d . . .
H51D H 0.9665 0.3487 0.6477 0.079 Uiso 1 calc R . .
H51E H 0.9575 0.3389 0.5984 0.079 Uiso 1 calc R . .
H51F H 0.9879 0.2816 0.6254 0.079 Uiso 1 calc R . .
C611 C 0.7207(3) 0.0374(5) 0.6227(3) 0.043(2) Uani 1 d . . .
H61A H 0.7195 0.0626 0.5959 0.064 Uiso 1 calc R . .
H61B H 0.6906 0.0273 0.6294 0.064 Uiso 1 calc R . .
H61C H 0.7368 -0.0085 0.6211 0.064 Uiso 1 calc R . .
C612 C 0.7516(3) 0.0449(5) 0.7172(3) 0.040(2) Uani 1 d . . .
H61D H 0.7667 0.0739 0.7398 0.060 Uiso 1 calc R . .
H61E H 0.7673 -0.0012 0.7148 0.060 Uiso 1 calc R . .
H61F H 0.7212 0.0350 0.7233 0.060 Uiso 1 calc R . .
As12 As 1.09779(3) 0.09438(5) 1.03698(3) 0.0281(2) Uani 1 d . . .
As22 As 1.05931(3) 0.22798(5) 1.20488(3) 0.02533(19) Uani 1 d . . .
As32 As 1.07604(3) 0.41140(5) 1.04147(3) 0.0346(2) Uani 1 d . . .
As42 As 0.90730(3) 0.39218(5) 1.12528(3) 0.0288(2) Uani 1 d . . .
As52 As 0.91828(3) 0.04437(4) 1.10812(3) 0.02457(19) Uani 1 d . . .
As62 As 0.91402(3) 0.23550(5) 0.96336(3) 0.0268(2) Uani 1 d . . .
Zn12 Zn 1.02306(3) 0.24090(5) 1.01809(3) 0.0255(2) Uani 1 d . . .
Zn22 Zn 1.02683(3) 0.11917(5) 1.11833(3) 0.0236(2) Uani 1 d . . .
Zn32 Zn 1.01631(3) 0.33330(5) 1.11973(3) 0.0249(2) Uani 1 d . . .
Zn42 Zn 0.92257(3) 0.22796(5) 1.07211(3) 0.0217(2) Uani 1 d . . .
S2 S 0.99963(6) 0.22376(10) 1.08386(6) 0.0204(4) Uani 1 d . . .
S12 S 1.09330(8) 0.19750(14) 1.00634(8) 0.0374(6) Uani 1 d . . .
S22 S 1.10003(7) 0.09619(13) 1.10314(7) 0.0322(5) Uani 1 d . . .
S32 S 1.02874(8) 0.12466(12) 1.19060(7) 0.0329(5) Uani 1 d . . .
S42 S 1.01814(7) 0.32171(12) 1.19193(7) 0.0299(5) Uani 1 d . . .
S52 S 1.02374(8) 0.36441(12) 1.00084(7) 0.0331(5) Uani 1 d . . .
S62 S 1.08595(8) 0.37538(14) 1.10419(7) 0.0390(6) Uani 1 d . . .
S72 S 0.96547(8) 0.42450(12) 1.09823(8) 0.0365(5) Uani 1 d . . .
S82 S 0.89502(7) 0.27789(12) 1.13120(7) 0.0303(5) Uani 1 d . . .
S92 S 0.98522(7) 0.01325(11) 1.10215(7) 0.0295(5) Uani 1 d . . .
S102 S 0.88718(7) 0.11502(11) 1.06115(7) 0.0275(5) Uani 1 d . . .
S112 S 0.97485(8) 0.17675(13) 0.96883(7) 0.0327(5) Uani 1 d . . .
S122 S 0.90012(8) 0.30166(12) 1.01481(7) 0.0319(5) Uani 1 d . . .
C121 C 1.0512(3) 0.0310(6) 1.0132(3) 0.046(3) Uani 1 d . . .
H12A H 1.0225 0.0506 1.0191 0.069 Uiso 1 calc R . .
H12B H 1.0552 -0.0176 1.0254 0.069 Uiso 1 calc R . .
H12C H 1.0523 0.0280 0.9831 0.069 Uiso 1 calc R . .
C122 C 1.1530(3) 0.0521(6) 1.0245(3) 0.051(3) Uani 1 d . . .
H12D H 1.1775 0.0827 1.0361 0.076 Uiso 1 calc R . .
H12E H 1.1534 0.0488 0.9943 0.076 Uiso 1 calc R . .
H12F H 1.1560 0.0032 1.0366 0.076 Uiso 1 calc R . .
C221 C 1.0783(3) 0.2289(6) 1.2630(3) 0.046(3) Uani 1 d . . .
H22A H 1.0526 0.2242 1.2787 0.069 Uiso 1 calc R . .
H22B H 1.0935 0.2748 1.2703 0.069 Uiso 1 calc R . .
H22C H 1.0985 0.1881 1.2698 0.069 Uiso 1 calc R . .
C222 C 1.1122(3) 0.2378(5) 1.1781(3) 0.033(2) Uani 1 d . . .
H22D H 1.1048 0.2376 1.1479 0.050 Uiso 1 calc R . .
H22E H 1.1321 0.1971 1.1861 0.050 Uiso 1 calc R . .
H22F H 1.1269 0.2837 1.1865 0.050 Uiso 1 calc R . .
C321 C 1.1316(4) 0.4014(9) 1.0198(4) 0.083(5) Uani 1 d . . .
H32A H 1.1397 0.3498 1.0194 0.124 Uiso 1 calc R . .
H32B H 1.1541 0.4282 1.0374 0.124 Uiso 1 calc R . .
H32C H 1.1295 0.4209 0.9916 0.124 Uiso 1 calc R . .
C322 C 1.0656(5) 0.5135(6) 1.0405(5) 0.094(5) Uani 1 d . . .
H32D H 1.0373 0.5237 1.0513 0.141 Uiso 1 calc R . .
H32E H 1.0647 0.5313 1.0119 0.141 Uiso 1 calc R . .
H32F H 1.0894 0.5382 1.0578 0.141 Uiso 1 calc R . .
C421 C 0.8589(3) 0.4333(6) 1.0895(3) 0.047(3) Uani 1 d . . .
H42A H 0.8585 0.4121 1.0617 0.070 Uiso 1 calc R . .
H42B H 0.8627 0.4862 1.0878 0.070 Uiso 1 calc R . .
H42C H 0.8310 0.4225 1.1008 0.070 Uiso 1 calc R . .
C422 C 0.9079(4) 0.4335(6) 1.1797(3) 0.044(3) Uani 1 d . . .
H42D H 0.9324 0.4126 1.1979 0.066 Uiso 1 calc R . .
H42E H 0.8799 0.4225 1.1909 0.066 Uiso 1 calc R . .
H42F H 0.9116 0.4863 1.1781 0.066 Uiso 1 calc R . .
C521 C 0.9128(3) 0.0822(6) 1.1626(3) 0.041(2) Uani 1 d . . .
H52A H 0.9292 0.1280 1.1664 0.062 Uiso 1 calc R . .
H52B H 0.9248 0.0469 1.1835 0.062 Uiso 1 calc R . .
H52C H 0.8815 0.0910 1.1658 0.062 Uiso 1 calc R . .
C522 C 0.8856(3) -0.0445(5) 1.1039(3) 0.046(3) Uani 1 d . . .
H52D H 0.8873 -0.0659 1.0764 0.069 Uiso 1 calc R . .
H52E H 0.8547 -0.0347 1.1078 0.069 Uiso 1 calc R . .
H52F H 0.8981 -0.0785 1.1253 0.069 Uiso 1 calc R . .
C621 C 0.8673(3) 0.1660(5) 0.9511(3) 0.040(2) Uani 1 d . . .
H62A H 0.8668 0.1320 0.9744 0.060 Uiso 1 calc R . .
H62B H 0.8723 0.1389 0.9259 0.060 Uiso 1 calc R . .
H62C H 0.8389 0.1915 0.9468 0.060 Uiso 1 calc R . .
C622 C 0.9126(4) 0.3004(6) 0.9163(3) 0.044(3) Uani 1 d . . .
H62D H 0.9362 0.3368 0.9213 0.066 Uiso 1 calc R . .
H62E H 0.8839 0.3250 0.9124 0.066 Uiso 1 calc R . .
H62F H 0.9171 0.2724 0.8913 0.066 Uiso 1 calc R . .
As13 As 0.75456(3) -0.44522(4) 1.16942(3) 0.02399(19) Uani 1 d . . .
As23 As 0.91083(3) -0.28147(5) 1.13330(3) 0.0298(2) Uani 1 d . . .
As33 As 0.73305(3) -0.11176(5) 1.16870(3) 0.0267(2) Uani 1 d . . .
As43 As 0.89577(3) -0.07635(4) 1.27884(3) 0.02273(18) Uani 1 d . . .
As53 As 0.91896(3) -0.40347(5) 1.30475(3) 0.02505(19) Uani 1 d . . .
As63 As 0.74215(3) -0.29578(5) 1.33487(3) 0.0283(2) Uani 1 d . . .
Zn13 Zn 0.74105(3) -0.28027(5) 1.22373(3) 0.0253(2) Uani 1 d . . .
Zn23 Zn 0.85692(3) -0.36812(5) 1.20939(3) 0.0238(2) Uani 1 d . . .
Zn33 Zn 0.84307(3) -0.17226(5) 1.19247(3) 0.0228(2) Uani 1 d . . .
Zn43 Zn 0.84788(3) -0.25049(5) 1.29888(3) 0.0220(2) Uani 1 d . . .
S3 S 0.81745(6) -0.26821(10) 1.23081(6) 0.0202(4) Uani 1 d . . .
S13 S 0.71310(7) -0.35114(12) 1.16648(7) 0.0318(5) Uani 1 d . . .
S23 S 0.82011(7) -0.42959(12) 1.15300(7) 0.0304(5) Uani 1 d . . .
S33 S 0.92659(7) -0.33707(14) 1.19097(7) 0.0360(5) Uani 1 d . . .
S43 S 0.85102(7) -0.21956(12) 1.12593(6) 0.0281(5) Uani 1 d . . .
S53 S 0.70618(7) -0.16594(12) 1.21918(7) 0.0301(5) Uani 1 d . . .
S63 S 0.79835(7) -0.06873(12) 1.18194(7) 0.0314(5) Uani 1 d . . .
S73 S 0.91046(7) -0.12536(12) 1.22179(7) 0.0296(5) Uani 1 d . . .
S83 S 0.84430(7) -0.12407(11) 1.31063(6) 0.0245(4) Uani 1 d . . .
S93 S 0.86571(7) -0.44998(12) 1.26518(7) 0.0287(5) Uani 1 d . . .
S103 S 0.92170(7) -0.28723(12) 1.31076(7) 0.0312(5) Uani 1 d . . .
S113 S 0.71243(8) -0.34282(13) 1.27863(7) 0.0365(5) Uani 1 d . . .
S123 S 0.81181(8) -0.30951(13) 1.35058(7) 0.0351(5) Uani 1 d . . .
C131 C 0.7561(3) -0.4949(5) 1.2220(3) 0.035(2) Uani 1 d . . .
H13A H 0.7697 -0.4633 1.2441 0.052 Uiso 1 calc R . .
H13B H 0.7734 -0.5397 1.2210 0.052 Uiso 1 calc R . .
H13C H 0.7259 -0.5071 1.2276 0.052 Uiso 1 calc R . .
C132 C 0.7276(3) -0.5109(5) 1.1279(3) 0.040(2) Uani 1 d . . .
H13D H 0.7263 -0.4876 1.1006 0.059 Uiso 1 calc R . .
H13E H 0.6977 -0.5229 1.1343 0.059 Uiso 1 calc R . .
H13F H 0.7453 -0.5555 1.1278 0.059 Uiso 1 calc R . .
C231 C 0.9604(3) -0.2199(6) 1.1260(4) 0.056(3) Uani 1 d . . .
H23A H 0.9638 -0.1836 1.1482 0.084 Uiso 1 calc R . .
H23B H 0.9555 -0.1952 1.0991 0.084 Uiso 1 calc R . .
H23C H 0.9873 -0.2495 1.1268 0.084 Uiso 1 calc R . .
C232 C 0.9068(4) -0.3499(6) 1.0881(3) 0.053(3) Uani 1 d . . .
H23D H 0.8818 -0.3828 1.0904 0.079 Uiso 1 calc R . .
H23E H 0.9342 -0.3782 1.0891 0.079 Uiso 1 calc R . .
H23F H 0.9023 -0.3235 1.0617 0.079 Uiso 1 calc R . .
C331 C 0.7299(3) -0.1739(5) 1.1204(3) 0.043(2) Uani 1 d . . .
H33A H 0.7487 -0.2167 1.1264 0.064 Uiso 1 calc R . .
H33B H 0.7401 -0.1470 1.0970 0.064 Uiso 1 calc R . .
H33C H 0.6993 -0.1896 1.1132 0.064 Uiso 1 calc R . .
C332 C 0.6956(3) -0.0301(5) 1.1528(3) 0.038(2) Uani 1 d . . .
H33D H 0.6957 0.0038 1.1762 0.058 Uiso 1 calc R . .
H33E H 0.6654 -0.0472 1.1449 0.058 Uiso 1 calc R . .
H33F H 0.7066 -0.0051 1.1291 0.058 Uiso 1 calc R . .
C431 C 0.8791(3) 0.0233(4) 1.2703(3) 0.034(2) Uani 1 d . . .
H43A H 0.8511 0.0259 1.2524 0.051 Uiso 1 calc R . .
H43B H 0.9021 0.0490 1.2570 0.051 Uiso 1 calc R . .
H43C H 0.8754 0.0461 1.2971 0.051 Uiso 1 calc R . .
C432 C 0.9508(3) -0.0768(5) 1.3142(3) 0.038(2) Uani 1 d . . .
H43D H 0.9606 -0.1272 1.3193 0.058 Uiso 1 calc R . .
H43E H 0.9466 -0.0533 1.3406 0.058 Uiso 1 calc R . .
H43F H 0.9733 -0.0503 1.3005 0.058 Uiso 1 calc R . .
C531 C 0.9165(4) -0.4444(5) 1.3587(3) 0.044(3) Uani 1 d . . .
H53A H 0.8890 -0.4295 1.3695 0.066 Uiso 1 calc R . .
H53B H 0.9418 -0.4270 1.3773 0.066 Uiso 1 calc R . .
H53C H 0.9176 -0.4976 1.3568 0.066 Uiso 1 calc R . .
C532 C 0.9734(3) -0.4349(6) 1.2859(4) 0.053(3) Uani 1 d . . .
H53D H 0.9760 -0.4150 1.2582 0.079 Uiso 1 calc R . .
H53E H 0.9740 -0.4882 1.2847 0.079 Uiso 1 calc R . .
H53F H 0.9981 -0.4177 1.3052 0.079 Uiso 1 calc R . .
C631 C 0.7280(4) -0.1941(5) 1.3363(4) 0.049(3) Uani 1 d . . .
H63A H 0.7418 -0.1686 1.3143 0.074 Uiso 1 calc R . .
H63B H 0.7391 -0.1738 1.3634 0.074 Uiso 1 calc R . .
H63C H 0.6959 -0.1878 1.3319 0.074 Uiso 1 calc R . .
C632 C 0.7136(3) -0.3413(6) 1.3786(3) 0.051(3) Uani 1 d . . .
H63D H 0.7201 -0.3935 1.3791 0.077 Uiso 1 calc R . .
H63E H 0.6816 -0.3338 1.3737 0.077 Uiso 1 calc R . .
H63F H 0.7247 -0.3196 1.4053 0.077 Uiso 1 calc R . .
As14 As 0.90355(3) 0.08245(5) 0.45319(3) 0.02511(19) Uani 1 d . . .
As24 As 1.09258(3) 0.06598(5) 0.37714(3) 0.0285(2) Uani 1 d . . .
As34 As 1.07599(3) 0.20076(4) 0.54024(2) 0.02427(19) Uani 1 d . . .
As44 As 1.08539(3) 0.41448(5) 0.39659(3) 0.0296(2) Uani 1 d . . .
As54 As 0.93903(3) 0.23906(5) 0.30131(3) 0.02531(19) Uani 1 d . . .
As64 As 0.91561(3) 0.40347(5) 0.47058(3) 0.0310(2) Uani 1 d . . .
Zn14 Zn 0.97043(3) 0.23519(5) 0.48304(3) 0.0239(2) Uani 1 d . . .
Zn24 Zn 0.98237(3) 0.12640(5) 0.38130(3) 0.0237(2) Uani 1 d . . .
Zn34 Zn 1.07883(3) 0.22837(5) 0.43130(3) 0.0225(2) Uani 1 d . . .
Zn44 Zn 0.97736(3) 0.34325(5) 0.38836(3) 0.0250(2) Uani 1 d . . .
S4 S 1.00175(7) 0.23287(10) 0.42011(6) 0.0204(4) Uani 1 d . . .
S14 S 0.89771(7) 0.19210(13) 0.47375(7) 0.0330(5) Uani 1 d . . .
S24 S 0.91363(8) 0.06923(12) 0.38939(7) 0.0309(5) Uani 1 d . . .
S34 S 1.03274(8) 0.03387(12) 0.40160(7) 0.0328(5) Uani 1 d . . .
S44 S 1.10650(8) 0.17996(12) 0.37233(7) 0.0310(5) Uani 1 d . . .
S54 S 1.00806(7) 0.17092(12) 0.53882(7) 0.0307(5) Uani 1 d . . .
S64 S 1.10987(8) 0.16279(13) 0.48945(7) 0.0318(5) Uani 1 d . . .
S74 S 1.11533(8) 0.34061(13) 0.44226(7) 0.0340(5) Uani 1 d . . .
S84 S 1.01959(8) 0.44772(12) 0.40510(7) 0.0349(5) Uani 1 d . . .
S94 S 0.97984(7) 0.14368(12) 0.30970(6) 0.0283(5) Uani 1 d . . .
S104 S 0.97195(8) 0.34039(12) 0.31579(7) 0.0331(5) Uani 1 d . . .
S114 S 0.96838(8) 0.35386(12) 0.50909(7) 0.0344(5) Uani 1 d . . .
S124 S 0.90616(7) 0.37089(12) 0.40688(7) 0.0307(5) Uani 1 d . . .
C141 C 0.9489(3) 0.0295(5) 0.4860(3) 0.045(3) Uani 1 d . . .
H14A H 0.9778 0.0509 0.4824 0.067 Uiso 1 calc R . .
H14B H 0.9485 -0.0215 0.4770 0.067 Uiso 1 calc R . .
H14C H 0.9436 0.0319 0.5153 0.067 Uiso 1 calc R . .
C142 C 0.8490(3) 0.0370(6) 0.4623(3) 0.050(3) Uani 1 d . . .
H14D H 0.8246 0.0622 0.4461 0.076 Uiso 1 calc R . .
H14E H 0.8448 0.0395 0.4918 0.076 Uiso 1 calc R . .
H14F H 0.8496 -0.0141 0.4536 0.076 Uiso 1 calc R . .
C241 C 1.1399(3) 0.0236(5) 0.4132(3) 0.041(2) Uani 1 d . . .
H24A H 1.1398 0.0438 0.4412 0.062 Uiso 1 calc R . .
H24B H 1.1682 0.0345 0.4025 0.062 Uiso 1 calc R . .
H24C H 1.1359 -0.0293 0.4142 0.062 Uiso 1 calc R . .
C242 C 1.0935(3) 0.0261(6) 0.3230(3) 0.044(3) Uani 1 d . . .
H24D H 1.0695 0.0474 0.3044 0.066 Uiso 1 calc R . .
H24E H 1.0896 -0.0268 0.3241 0.066 Uiso 1 calc R . .
H24F H 1.1219 0.0372 0.3126 0.066 Uiso 1 calc R . .
C341 C 1.1052(3) 0.1580(6) 0.5896(3) 0.042(2) Uani 1 d . . .
H34A H 1.1026 0.1049 0.5878 0.063 Uiso 1 calc R . .
H34B H 1.0914 0.1754 0.6138 0.063 Uiso 1 calc R . .
H34C H 1.1365 0.1717 0.5923 0.063 Uiso 1 calc R . .
C342 C 1.0829(3) 0.3048(5) 0.5473(3) 0.042(2) Uani 1 d . . .
H34D H 1.0686 0.3299 0.5228 0.063 Uiso 1 calc R . .
H34E H 1.1144 0.3170 0.5507 0.063 Uiso 1 calc R . .
H34F H 1.0693 0.3203 0.5720 0.063 Uiso 1 calc R . .
C441 C 1.0890(4) 0.3785(6) 0.3413(3) 0.050(3) Uani 1 d . . .
H44A H 1.0711 0.3342 0.3371 0.075 Uiso 1 calc R . .
H44B H 1.1198 0.3673 0.3376 0.075 Uiso 1 calc R . .
H44C H 1.0778 0.4155 0.3211 0.075 Uiso 1 calc R . .
C442 C 1.1214(4) 0.5001(6) 0.4015(4) 0.062(3) Uani 1 d . . .
H44D H 1.1207 0.5210 0.4293 0.093 Uiso 1 calc R . .
H44E H 1.1100 0.5358 0.3806 0.093 Uiso 1 calc R . .
H44F H 1.1518 0.4874 0.3972 0.093 Uiso 1 calc R . .
C541 C 0.8889(3) 0.2303(5) 0.3321(3) 0.036(2) Uani 1 d . . .
H54A H 0.8988 0.2281 0.3618 0.054 Uiso 1 calc R . .
H54B H 0.8726 0.1857 0.3237 0.054 Uiso 1 calc R . .
H54C H 0.8695 0.2725 0.3265 0.054 Uiso 1 calc R . .
C542 C 0.9158(4) 0.2432(6) 0.2437(3) 0.046(3) Uani 1 d . . .
H54D H 0.9403 0.2477 0.2264 0.070 Uiso 1 calc R . .
H54E H 0.8962 0.2854 0.2392 0.070 Uiso 1 calc R . .
H54F H 0.8992 0.1986 0.2363 0.070 Uiso 1 calc R . .
C641 C 0.8598(3) 0.3828(6) 0.4921(4) 0.053(3) Uani 1 d . . .
H64A H 0.8540 0.3303 0.4906 0.080 Uiso 1 calc R . .
H64B H 0.8360 0.4088 0.4756 0.080 Uiso 1 calc R . .
H64C H 0.8611 0.3988 0.5211 0.080 Uiso 1 calc R . .
C642 C 0.9249(4) 0.5069(5) 0.4745(3) 0.050(3) Uani 1 d . . .
H64D H 0.9529 0.5193 0.4636 0.075 Uiso 1 calc R . .
H64E H 0.9261 0.5220 0.5036 0.075 Uiso 1 calc R . .
H64F H 0.9006 0.5321 0.4582 0.075 Uiso 1 calc R . .
Cl1 Cl 0.7685(3) 0.1331(6) 0.5307(3) 0.241(4) Uani 1 d . . .
Cl2 Cl 0.7485(5) 0.2922(8) 0.5186(4) 0.354(8) Uani 1 d . . .
C1S C 0.7628(15) 0.2213(14) 0.5530(9) 0.35(2) Uani 1 d . . .
H1S1 H 0.7400 0.2182 0.5728 0.524 Uiso 1 calc R . .
H1S2 H 0.7911 0.2339 0.5693 0.524 Uiso 1 calc R . .
Cl3 Cl 0.7061(3) 0.0657(7) 0.0407(3) 0.307(6) Uani 1 d . . .
Cl4 Cl 0.7417(4) 0.0454(8) -0.0358(3) 0.336(7) Uani 1 d . . .
C2S C 0.7415(17) 0.123(2) 0.0002(7) 0.44(4) Uani 1 d . . .
H2S1 H 0.7254 0.1659 -0.0121 0.662 Uiso 1 calc R . .
H2S2 H 0.7714 0.1371 0.0126 0.662 Uiso 1 calc R . .
Cl5 Cl 0.7246(5) 0.0831(10) 0.4653(5) 0.406(8) Uani 1 d . . .
Cl6 Cl 0.7759(9) 0.2013(15) 0.4579(9) 0.840(18) Uani 1 d . . .
C3S C 0.7272(4) 0.1692(7) 0.4448(4) 0.61(4) Uani 1 d . . .
H3S1 H 0.7047 0.2009 0.4557 0.910 Uiso 1 calc R . .
H3S2 H 0.7213 0.1673 0.4142 0.910 Uiso 1 calc R . .
C4S C 0.7896(4) 0.3577(7) -0.0565(4) 0.167(8) Uiso 1 d R . .
H4S1 H 0.8216 0.3629 -0.0573 0.251 Uiso 1 calc R . .
H4S2 H 0.7744 0.3990 -0.0708 0.251 Uiso 1 calc R . .
H4S3 H 0.7796 0.3123 -0.0703 0.251 Uiso 1 calc R . .
C5S C 0.7784(4) 0.3559(7) -0.0085(4) 0.410(17) Uiso 1 d R . .
H5S1 H 0.7947 0.3149 0.0058 0.615 Uiso 1 calc R . .
H5S2 H 0.7895 0.4014 0.0053 0.615 Uiso 1 calc R . .
C6S C 0.7317(4) 0.3483(7) -0.0033(4) 0.384(16) Uiso 1 d R . .
H6S1 H 0.7188 0.3054 -0.0185 0.576 Uiso 1 calc R . .
H6S2 H 0.7150 0.3924 -0.0129 0.576 Uiso 1 calc R . .
C7S C 0.7324(4) 0.3376(7) 0.0473(4) 0.179(9) Uiso 1 d R . .
H7S1 H 0.7630 0.3347 0.0611 0.269 Uiso 1 calc R . .
H7S2 H 0.7163 0.3772 0.0601 0.269 Uiso 1 calc R . .
C8S C 0.7096(4) 0.2688(7) 0.0486(4) 0.222(11) Uiso 1 d R . .
H8S1 H 0.7075 0.2550 0.0776 0.333 Uiso 1 calc R . .
H8S2 H 0.7260 0.2313 0.0351 0.333 Uiso 1 calc R . .
H8S3 H 0.6799 0.2734 0.0341 0.333 Uiso 1 calc R . .

loop_
_atom_site_aniso_label
_atom_site_aniso_U_11
_atom_site_aniso_U_22
_atom_site_aniso_U_33
_atom_site_aniso_U_23
_atom_site_aniso_U_13
_atom_site_aniso_U_12
As11 0.0227(5) 0.0221(4) 0.0314(5) -0.0005(4) 0.0008(4) 0.0030(3)
As21 0.0244(5) 0.0255(5) 0.0313(5) -0.0054(4) 0.0026(4) -0.0047(4)
As31 0.0264(5) 0.0283(5) 0.0275(5) 0.0007(4) 0.0098(4) -0.0005(4)
As41 0.0198(4) 0.0260(4) 0.0266(5) 0.0018(4) 0.0027(3) 0.0048(3)
As51 0.0243(5) 0.0350(5) 0.0213(4) -0.0011(4) 0.0090(4) -0.0033(4)
As61 0.0248(5) 0.0210(4) 0.0260(4) -0.0029(3) 0.0023(4) -0.0006(3)
Zn11 0.0194(5) 0.0228(5) 0.0291(5) -0.0016(4) 0.0036(4) 0.0006(4)
Zn21 0.0211(5) 0.0249(5) 0.0258(5) 0.0001(4) 0.0042(4) -0.0025(4)
Zn31 0.0219(5) 0.0235(5) 0.0226(5) -0.0004(4) 0.0043(4) 0.0012(4)
Zn41 0.0222(5) 0.0247(5) 0.0238(5) -0.0012(4) 0.0058(4) 0.0024(4)
S1 0.0172(10) 0.0215(10) 0.0224(10) -0.0010(8) 0.0042(8) -0.0003(8)
S11 0.0245(11) 0.0234(11) 0.0364(12) -0.0019(9) 0.0073(9) 0.0019(9)
S21 0.0261(12) 0.0222(11) 0.0437(13) 0.0015(9) 0.0030(10) -0.0019(9)
S31 0.0195(11) 0.0447(14) 0.0363(13) -0.0095(10) 0.0083(9) -0.0084(10)
S41 0.0408(14) 0.0259(11) 0.0387(13) -0.0058(10) 0.0167(11) -0.0025(10)
S51 0.0325(13) 0.0369(13) 0.0347(13) -0.0010(10) 0.0074(10) -0.0125(10)
S61 0.0277(12) 0.0405(13) 0.0301(12) 0.0105(10) 0.0075(9) 0.0019(10)
S71 0.0211(11) 0.0282(11) 0.0327(12) 0.0014(9) 0.0007(9) 0.0000(9)
S81 0.0281(12) 0.0265(11) 0.0266(11) 0.0011(9) 0.0026(9) -0.0019(9)
S91 0.0332(12) 0.0303(12) 0.0235(11) 0.0026(9) 0.0039(9) 0.0005(9)
S101 0.0241(12) 0.0501(14) 0.0304(12) 0.0118(11) 0.0076(9) 0.0058(10)
S111 0.0249(12) 0.0409(13) 0.0281(12) -0.0113(10) 0.0078(9) 0.0008(10)
S121 0.0238(11) 0.0296(12) 0.0359(12) -0.0062(10) -0.0047(9) 0.0066(9)
C111 0.043(6) 0.041(6) 0.035(5) 0.000(4) 0.005(4) 0.000(5)
C112 0.033(5) 0.033(5) 0.048(6) 0.010(4) -0.002(4) 0.011(4)
C211 0.051(6) 0.023(5) 0.052(6) -0.002(4) 0.007(5) -0.005(4)
C212 0.032(6) 0.072(8) 0.059(7) -0.007(6) -0.008(5) -0.010(5)
C311 0.050(6) 0.030(5) 0.044(6) -0.003(4) 0.010(5) 0.005(5)
C312 0.045(7) 0.072(8) 0.043(6) 0.019(6) 0.017(5) -0.003(6)
C411 0.028(5) 0.051(6) 0.060(7) -0.009(5) 0.007(5) 0.013(5)
C412 0.039(6) 0.040(5) 0.033(5) 0.013(4) 0.003(4) 0.001(4)
C511 0.046(6) 0.070(7) 0.025(5) -0.023(5) 0.011(4) -0.004(5)
C512 0.039(6) 0.075(8) 0.046(6) 0.007(6) 0.010(5) -0.014(6)
C611 0.050(6) 0.041(6) 0.036(6) -0.015(4) -0.002(5) -0.008(5)
C612 0.038(6) 0.043(6) 0.040(6) 0.004(5) 0.009(4) -0.004(4)
As12 0.0220(5) 0.0301(5) 0.0328(5) -0.0064(4) 0.0054(4) 0.0014(4)
As22 0.0229(5) 0.0334(5) 0.0192(4) 0.0011(4) 0.0000(3) -0.0065(4)
As32 0.0424(6) 0.0302(5) 0.0310(5) 0.0054(4) 0.0025(4) -0.0136(4)
As42 0.0309(5) 0.0267(5) 0.0286(5) -0.0074(4) 0.0025(4) 0.0083(4)
As52 0.0265(5) 0.0228(4) 0.0253(5) 0.0032(3) 0.0068(4) -0.0034(4)
As62 0.0325(5) 0.0296(5) 0.0178(4) -0.0002(4) 0.0004(4) -0.0019(4)
Zn12 0.0281(5) 0.0275(5) 0.0217(5) 0.0006(4) 0.0060(4) -0.0022(4)
Zn22 0.0239(5) 0.0224(5) 0.0246(5) 0.0022(4) 0.0029(4) -0.0003(4)
Zn32 0.0260(5) 0.0236(5) 0.0253(5) -0.0028(4) 0.0030(4) -0.0013(4)
Zn42 0.0246(5) 0.0211(5) 0.0197(5) -0.0002(4) 0.0041(4) -0.0002(4)
S2 0.0231(11) 0.0193(10) 0.0193(10) 0.0001(8) 0.0042(8) 0.0000(8)
S12 0.0289(13) 0.0432(14) 0.0426(14) 0.0096(11) 0.0158(10) 0.0018(10)
S22 0.0259(12) 0.0384(13) 0.0321(12) 0.0035(10) 0.0019(9) 0.0056(10)
S32 0.0400(14) 0.0330(12) 0.0255(12) 0.0054(9) 0.0017(10) -0.0140(10)
S42 0.0287(12) 0.0367(12) 0.0250(11) -0.0056(9) 0.0061(9) 0.0012(10)
S52 0.0383(13) 0.0298(12) 0.0303(12) 0.0072(9) -0.0004(10) -0.0065(10)
S62 0.0325(13) 0.0534(15) 0.0307(13) 0.0072(11) 0.0007(10) -0.0142(11)
S72 0.0374(14) 0.0246(12) 0.0484(15) 0.0043(10) 0.0083(11) 0.0038(10)
S82 0.0332(13) 0.0323(12) 0.0276(12) -0.0046(9) 0.0133(9) -0.0014(10)
S92 0.0282(12) 0.0195(10) 0.0413(13) -0.0013(9) 0.0057(10) -0.0011(9)
S102 0.0292(12) 0.0261(11) 0.0268(11) 0.0010(9) 0.0003(9) -0.0042(9)
S112 0.0340(13) 0.0362(13) 0.0279(12) -0.0108(10) 0.0035(10) 0.0011(10)
S122 0.0441(14) 0.0292(12) 0.0221(11) 0.0009(9) 0.0021(10) 0.0113(10)
C121 0.043(6) 0.048(6) 0.048(6) -0.020(5) 0.006(5) -0.016(5)
C122 0.030(6) 0.068(8) 0.054(7) -0.012(6) 0.007(5) 0.014(5)
C221 0.046(6) 0.059(7) 0.031(5) 0.005(5) -0.006(5) -0.013(5)
C222 0.021(5) 0.033(5) 0.048(6) 0.001(4) 0.012(4) -0.004(4)
C321 0.048(8) 0.159(15) 0.045(7) -0.024(8) 0.022(6) -0.040(8)
C322 0.124(13) 0.035(7) 0.109(12) 0.009(7) -0.055(10) -0.015(8)
C421 0.040(6) 0.051(6) 0.046(6) -0.006(5) -0.010(5) 0.021(5)
C422 0.061(7) 0.044(6) 0.028(5) -0.016(4) 0.006(5) 0.010(5)
C521 0.051(6) 0.053(6) 0.021(5) 0.000(4) 0.008(4) 0.005(5)
C522 0.040(6) 0.033(5) 0.064(7) 0.015(5) 0.003(5) -0.021(5)
C621 0.042(6) 0.043(6) 0.035(5) -0.003(4) -0.002(4) -0.016(5)
C622 0.066(7) 0.046(6) 0.019(5) 0.007(4) 0.001(5) -0.007(5)
As13 0.0257(5) 0.0200(4) 0.0255(5) -0.0018(3) -0.0010(4) 0.0005(3)
As23 0.0299(5) 0.0344(5) 0.0273(5) -0.0023(4) 0.0144(4) -0.0026(4)
As33 0.0246(5) 0.0239(4) 0.0314(5) -0.0017(4) 0.0010(4) 0.0037(4)
As43 0.0219(4) 0.0230(4) 0.0233(4) -0.0034(3) 0.0024(3) -0.0031(3)
As53 0.0202(4) 0.0257(4) 0.0288(5) 0.0003(4) 0.0004(4) 0.0049(3)
As63 0.0270(5) 0.0286(5) 0.0312(5) 0.0016(4) 0.0122(4) -0.0022(4)
Zn13 0.0208(5) 0.0235(5) 0.0318(5) -0.0021(4) 0.0037(4) 0.0001(4)
Zn23 0.0222(5) 0.0249(5) 0.0249(5) -0.0010(4) 0.0051(4) 0.0022(4)
Zn33 0.0214(5) 0.0230(5) 0.0243(5) -0.0006(4) 0.0035(4) -0.0021(4)
Zn43 0.0204(5) 0.0225(5) 0.0236(5) 0.0003(4) 0.0045(4) 0.0004(4)
S3 0.0175(10) 0.0214(10) 0.0221(10) -0.0002(8) 0.0045(8) 0.0001(8)
S13 0.0247(12) 0.0293(12) 0.0397(13) -0.0065(10) -0.0045(10) 0.0061(9)
S23 0.0292(12) 0.0345(12) 0.0282(12) -0.0095(9) 0.0064(9) 0.0020(9)
S33 0.0217(12) 0.0512(15) 0.0363(13) 0.0067(11) 0.0089(10) 0.0033(10)
S43 0.0333(12) 0.0291(11) 0.0220(11) -0.0016(9) 0.0045(9) -0.0022(9)
S53 0.0262(12) 0.0239(11) 0.0409(13) -0.0021(9) 0.0068(10) 0.0024(9)
S63 0.0279(12) 0.0230(11) 0.0431(13) 0.0016(10) 0.0031(10) -0.0004(9)
S73 0.0222(11) 0.0398(13) 0.0279(11) -0.0095(10) 0.0088(9) -0.0077(9)
S83 0.0259(11) 0.0232(10) 0.0258(11) -0.0017(8) 0.0091(9) 0.0005(8)
S93 0.0296(12) 0.0258(11) 0.0298(12) 0.0025(9) -0.0014(9) -0.0036(9)
S103 0.0211(11) 0.0266(11) 0.0445(14) 0.0023(10) -0.0031(10) -0.0009(9)
S113 0.0373(14) 0.0357(13) 0.0379(13) -0.0036(10) 0.0111(10) -0.0145(10)
S123 0.0291(13) 0.0452(14) 0.0321(12) 0.0135(10) 0.0096(10) -0.0010(10)
C131 0.032(5) 0.041(5) 0.030(5) 0.004(4) 0.001(4) -0.002(4)
C132 0.048(6) 0.035(5) 0.033(5) -0.003(4) -0.009(4) -0.005(5)
C231 0.033(6) 0.060(7) 0.077(8) 0.014(6) 0.022(6) -0.008(5)
C232 0.063(7) 0.054(7) 0.046(6) -0.019(5) 0.023(5) -0.004(6)
C331 0.048(6) 0.043(6) 0.038(6) -0.011(5) 0.005(5) 0.005(5)
C332 0.032(5) 0.036(5) 0.047(6) 0.007(4) 0.001(4) 0.011(4)
C431 0.043(6) 0.020(4) 0.040(5) -0.003(4) 0.006(4) -0.010(4)
C432 0.023(5) 0.050(6) 0.041(6) -0.011(5) -0.004(4) -0.005(4)
C531 0.057(7) 0.038(6) 0.035(5) 0.012(4) -0.003(5) -0.004(5)
C532 0.032(6) 0.057(7) 0.068(8) -0.022(6) 0.006(5) 0.011(5)
C631 0.055(7) 0.025(5) 0.069(8) -0.007(5) 0.013(6) 0.000(5)
C632 0.045(6) 0.067(8) 0.046(6) 0.006(5) 0.022(5) -0.004(5)
As14 0.0255(5) 0.0271(5) 0.0225(4) 0.0028(3) 0.0015(4) -0.0064(4)
As24 0.0327(5) 0.0270(5) 0.0262(5) -0.0052(4) 0.0050(4) 0.0087(4)
As34 0.0313(5) 0.0231(4) 0.0177(4) -0.0007(3) -0.0005(3) -0.0016(4)
As44 0.0386(5) 0.0243(5) 0.0271(5) -0.0002(4) 0.0093(4) -0.0092(4)
As54 0.0251(5) 0.0305(5) 0.0196(4) 0.0033(3) -0.0006(3) -0.0044(4)
As64 0.0391(5) 0.0243(5) 0.0305(5) -0.0025(4) 0.0080(4) 0.0071(4)
Zn14 0.0287(5) 0.0225(5) 0.0207(5) -0.0015(4) 0.0040(4) 0.0005(4)
Zn24 0.0272(5) 0.0223(5) 0.0218(5) -0.0005(4) 0.0037(4) -0.0005(4)
Zn34 0.0251(5) 0.0237(5) 0.0190(5) -0.0004(4) 0.0038(4) 0.0010(4)
Zn44 0.0294(5) 0.0220(5) 0.0236(5) 0.0018(4) 0.0032(4) 0.0006(4)
S4 0.0252(11) 0.0182(10) 0.0179(10) -0.0003(8) 0.0035(8) 0.0011(8)
S14 0.0259(12) 0.0365(13) 0.0372(13) -0.0090(10) 0.0054(10) 0.0003(10)
S24 0.0358(13) 0.0333(12) 0.0243(11) -0.0053(9) 0.0058(9) -0.0112(10)
S34 0.0378(13) 0.0229(11) 0.0382(13) 0.0045(9) 0.0065(10) 0.0044(10)
S44 0.0349(13) 0.0310(12) 0.0295(12) -0.0039(9) 0.0148(10) -0.0009(10)
S54 0.0325(12) 0.0332(12) 0.0263(11) 0.0073(9) 0.0031(9) -0.0044(10)
S64 0.0363(13) 0.0366(12) 0.0223(11) 0.0022(9) 0.0033(9) 0.0123(10)
S74 0.0361(13) 0.0334(12) 0.0315(12) 0.0020(10) -0.0006(10) -0.0118(10)
S84 0.0421(14) 0.0218(11) 0.0418(14) -0.0042(10) 0.0085(11) -0.0033(10)
S94 0.0286(12) 0.0340(12) 0.0230(11) -0.0035(9) 0.0056(9) 0.0005(9)
S104 0.0452(14) 0.0308(12) 0.0226(11) 0.0064(9) 0.0008(10) -0.0102(10)
S114 0.0494(15) 0.0270(12) 0.0256(11) -0.0059(9) -0.0014(10) 0.0056(10)
S124 0.0316(12) 0.0326(12) 0.0276(12) 0.0004(9) 0.0011(9) 0.0097(10)
C141 0.055(7) 0.032(5) 0.041(6) 0.009(4) -0.027(5) 0.001(5)
C142 0.047(6) 0.068(8) 0.039(6) -0.008(5) 0.017(5) -0.024(6)
C241 0.043(6) 0.043(6) 0.037(6) -0.007(5) 0.000(4) 0.020(5)
C242 0.053(7) 0.047(6) 0.032(5) -0.012(5) 0.003(5) 0.011(5)
C341 0.052(6) 0.052(6) 0.019(5) 0.007(4) -0.013(4) 0.002(5)
C342 0.052(6) 0.019(5) 0.057(7) -0.009(4) 0.010(5) -0.006(4)
C441 0.066(7) 0.062(7) 0.024(5) -0.001(5) 0.012(5) 0.011(6)
C442 0.067(8) 0.039(6) 0.083(9) -0.002(6) 0.023(7) -0.026(6)
C541 0.019(5) 0.042(6) 0.048(6) 0.005(5) 0.009(4) -0.001(4)
C542 0.051(7) 0.059(7) 0.026(5) 0.012(5) -0.010(5) -0.008(5)
C641 0.046(7) 0.060(7) 0.059(7) -0.005(6) 0.028(5) 0.006(5)
C642 0.072(8) 0.029(5) 0.051(7) 0.000(5) 0.014(6) 0.008(5)
Cl1 0.265(10) 0.276(11) 0.191(8) -0.025(7) 0.063(7) 0.006(8)
Cl2 0.427(18) 0.389(18) 0.251(12) 0.012(13) 0.061(12) 0.208(15)
C1S 0.81(7) 0.10(2) 0.12(3) -0.045(19) -0.03(3) 0.04(3)
Cl3 0.300(11) 0.431(15) 0.182(9) -0.029(9) -0.005(8) -0.194(11)
Cl4 0.296(12) 0.472(18) 0.245(11) 0.011(11) 0.053(9) 0.223(13)
C2S 0.79(11) 0.49(6) 0.060(18) 0.05(3) 0.11(4) 0.39(7)
Cl5 0.289(15) 0.54(2) 0.413(19) -0.049(17) 0.133(14) 0.041(15)
Cl6 0.80(4) 0.70(4) 0.99(5) 0.33(3) -0.07(3) -0.34(3)
C3S 0.37(4) 0.38(5) 1.05(11) 0.41(6) 0.01(5) -0.22(4)

loop_
_atom_type_symbol
_atom_type_description
_atom_type_scat_dispersion_real
_atom_type_scat_dispersion_imag
_atom_type_scat_source
C C 0.0033 0.0016 'International Tables Vol C Tables 4.2.6.8 and 6.1.1.4'
H H 0.0000 0.0000 'International Tables Vol C Tables 4.2.6.8 and 6.1.1.4'
S S 0.1246 0.1234 'International Tables Vol C Tables 4.2.6.8 and 6.1.1.4'
As As 0.0499 2.0058 'International Tables Vol C Tables 4.2.6.8 and 6.1.1.4'
Zn Zn 0.2839 1.4301 'International Tables Vol C Tables 4.2.6.8 and 6.1.1.4'
Cl Cl 0.1484 0.1585 'International Tables Vol C Tables 4.2.6.8 and 6.1.1.4'

loop_
_geom_angle_atom_site_label_1
_geom_angle_atom_site_label_2
_geom_angle_atom_site_label_3
_geom_angle
_geom_angle_site_symmetry_1
_geom_angle_site_symmetry_3
_geom_angle_publ_flag
C112 As11 C111 105.3(4) . . ?
C112 As11 S21 106.1(3) . . ?
C111 As11 S21 109.9(3) . . ?
C112 As11 S11 107.9(3) . . ?
C111 As11 S11 110.6(3) . . ?
S21 As11 S11 116.34(9) . . ?
C211 As21 C212 106.4(5) . . ?
C211 As21 S31 111.0(3) . . ?
C212 As21 S31 105.7(4) . . ?
C211 As21 S41 105.9(3) . . ?
C212 As21 S41 108.9(4) . . ?
S31 As21 S41 118.43(9) . . ?
C312 As31 C311 106.7(5) . . ?
C312 As31 S51 106.0(4) . . ?
C311 As31 S51 110.2(3) . . ?
C312 As31 S61 105.8(3) . . ?
C311 As31 S61 109.4(3) . . ?
S51 As31 S61 118.03(10) . . ?
C411 As41 C412 106.1(4) . . ?
C411 As41 S81 109.5(3) . . ?
C412 As41 S81 106.7(3) . . ?
C411 As41 S71 107.7(3) . . ?
C412 As41 S71 108.8(3) . . ?
S81 As41 S71 117.42(9) . . ?
C511 As51 C512 107.5(5) . . ?
C511 As51 S101 110.1(4) . . ?
C512 As51 S101 106.5(3) . . ?
C511 As51 S91 106.0(3) . . ?
C512 As51 S91 109.2(4) . . ?
S101 As51 S91 117.23(9) . . ?
C612 As61 C611 107.1(4) . . ?
C612 As61 S121 112.5(3) . . ?
C611 As61 S121 104.9(3) . . ?
C612 As61 S111 109.7(3) . . ?
C611 As61 S111 106.0(3) . . ?
S121 As61 S111 115.96(10) . . ?
S1 Zn11 S11 111.39(8) . . ?
S1 Zn11 S51 115.29(8) . . ?
S11 Zn11 S51 105.87(9) . . ?
S1 Zn11 S121 113.58(8) . . ?
S11 Zn11 S121 108.29(8) . . ?
S51 Zn11 S121 101.66(9) . . ?
S31 Zn21 S1 112.88(9) . . ?
S31 Zn21 S21 103.39(9) . . ?
S1 Zn21 S21 117.15(8) . . ?
S31 Zn21 S91 110.51(8) . . ?
S1 Zn21 S91 106.37(8) . . ?
S21 Zn21 S91 106.36(9) . . ?
S1 Zn31 S71 111.05(8) . . ?
S1 Zn31 S41 109.64(8) . . ?
S71 Zn31 S41 107.84(9) . . ?
S1 Zn31 S61 114.18(8) . . ?
S71 Zn31 S61 108.36(8) . . ?
S41 Zn31 S61 105.45(9) . . ?
S101 Zn41 S111 107.48(9) . . ?
S101 Zn41 S1 111.90(9) . . ?
S111 Zn41 S1 113.47(8) . . ?
S101 Zn41 S81 107.25(8) . . ?
S111 Zn41 S81 107.94(9) . . ?
S1 Zn41 S81 108.55(8) . . ?
Zn11 S1 Zn31 114.71(9) . . ?
Zn11 S1 Zn21 114.98(9) . . ?
Zn31 S1 Zn21 104.45(8) . . ?
Zn11 S1 Zn41 115.31(9) . . ?
Zn31 S1 Zn41 102.17(8) . . ?
Zn21 S1 Zn41 103.63(8) . . ?
As11 S11 Zn11 104.31(9) . . ?
As11 S21 Zn21 103.73(9) . . ?
As21 S31 Zn21 105.81(9) . . ?
As21 S41 Zn31 105.49(9) . . ?
As31 S51 Zn11 105.89(9) . . ?
As31 S61 Zn31 107.86(10) . . ?
As41 S71 Zn31 104.35(9) . . ?
As41 S81 Zn41 101.95(9) . . ?
As51 S91 Zn21 105.54(9) . . ?
As51 S101 Zn41 102.60(9) . . ?
As61 S111 Zn41 104.76(9) . . ?
As61 S121 Zn11 105.69(9) . . ?
C121 As12 C122 107.0(5) . . ?
C121 As12 S22 110.8(3) . . ?
C122 As12 S22 106.1(3) . . ?
C121 As12 S12 109.9(3) . . ?
C122 As12 S12 106.0(4) . . ?
S22 As12 S12 116.47(10) . . ?
C222 As22 C221 105.2(4) . . ?
C222 As22 S32 110.6(3) . . ?
C221 As22 S32 107.5(3) . . ?
C222 As22 S42 109.7(3) . . ?
C221 As22 S42 107.3(3) . . ?
S32 As22 S42 115.91(10) . . ?
C322 As32 C321 104.0(7) . . ?
C322 As32 S62 109.3(5) . . ?
C321 As32 S62 106.0(4) . . ?
C322 As32 S52 106.0(4) . . ?
C321 As32 S52 111.5(4) . . ?
S62 As32 S52 119.02(10) . . ?
C422 As42 C421 109.3(4) . . ?
C422 As42 S72 109.7(3) . . ?
C421 As42 S72 104.9(4) . . ?
C422 As42 S82 106.9(3) . . ?
C421 As42 S82 107.9(3) . . ?
S72 As42 S82 117.89(9) . . ?
C522 As52 C521 106.4(5) . . ?
C522 As52 S92 104.9(3) . . ?
C521 As52 S92 110.6(3) . . ?
C522 As52 S102 106.1(3) . . ?
C521 As52 S102 111.0(3) . . ?
S92 As52 S102 116.89(9) . . ?
C621 As62 C622 106.9(4) . . ?
C621 As62 S112 107.3(3) . . ?
C622 As62 S112 109.1(3) . . ?
C621 As62 S122 109.7(3) . . ?
C622 As62 S122 105.9(3) . . ?
S112 As62 S122 117.48(9) . . ?
S2 Zn12 S52 111.08(8) . . ?
S2 Zn12 S12 118.01(9) . . ?
S52 Zn12 S12 105.10(9) . . ?
S2 Zn12 S112 108.75(8) . . ?
S52 Zn12 S112 110.02(9) . . ?
S12 Zn12 S112 103.49(9) . . ?
S2 Zn22 S32 114.52(8) . . ?
S2 Zn22 S92 114.76(8) . . ?
S32 Zn22 S92 102.50(8) . . ?
S2 Zn22 S22 110.08(8) . . ?
S32 Zn22 S22 106.73(9) . . ?
S92 Zn22 S22 107.62(9) . . ?
S72 Zn32 S42 108.06(9) . . ?
S72 Zn32 S2 111.31(9) . . ?
S42 Zn32 S2 113.37(8) . . ?
S72 Zn32 S62 106.45(9) . . ?
S42 Zn32 S62 108.20(9) . . ?
S2 Zn32 S62 109.18(9) . . ?
S2 Zn42 S122 110.77(8) . . ?
S2 Zn42 S102 115.62(8) . . ?
S122 Zn42 S102 107.39(9) . . ?
S2 Zn42 S82 108.38(8) . . ?
S122 Zn42 S82 108.63(9) . . ?
S102 Zn42 S82 105.76(8) . . ?
Zn22 S2 Zn12 114.91(9) . . ?
Zn22 S2 Zn42 113.97(8) . . ?
Zn12 S2 Zn42 103.98(8) . . ?
Zn22 S2 Zn32 114.88(8) . . ?
Zn12 S2 Zn32 105.32(8) . . ?
Zn42 S2 Zn32 102.38(8) . . ?
As12 S12 Zn12 104.01(10) . . ?
As12 S22 Zn22 106.06(9) . . ?
As22 S32 Zn22 102.72(9) . . ?
As22 S42 Zn32 102.82(9) . . ?
As32 S52 Zn12 105.61(10) . . ?
As32 S62 Zn32 105.23(10) . . ?
As42 S72 Zn32 103.25(10) . . ?
As42 S82 Zn42 103.26(9) . . ?
As52 S92 Zn22 104.72(9) . . ?
As52 S102 Zn42 105.38(9) . . ?
As62 S112 Zn12 106.05(9) . . ?
As62 S122 Zn42 102.92(9) . . ?
C132 As13 C131 106.8(4) . . ?
C132 As13 S23 104.6(3) . . ?
C131 As13 S23 110.2(3) . . ?
C132 As13 S13 105.6(3) . . ?
C131 As13 S13 112.5(3) . . ?
S23 As13 S13 116.26(10) . . ?
C231 As23 C232 106.3(5) . . ?
C231 As23 S33 106.3(4) . . ?
C232 As23 S33 110.1(4) . . ?
C231 As23 S43 110.1(4) . . ?
C232 As23 S43 106.0(4) . . ?
S33 As23 S43 117.63(9) . . ?
C332 As33 C331 105.4(4) . . ?
C332 As33 S63 106.1(3) . . ?
C331 As33 S63 110.4(3) . . ?
C332 As33 S53 107.7(3) . . ?
C331 As33 S53 110.6(3) . . ?
S63 As33 S53 115.89(9) . . ?
C431 As43 C432 107.0(4) . . ?
C431 As43 S73 110.7(3) . . ?
C432 As43 S73 105.3(3) . . ?
C431 As43 S83 105.3(3) . . ?
C432 As43 S83 110.2(3) . . ?
S73 As43 S83 117.92(9) . . ?
C531 As53 C532 106.8(5) . . ?
C531 As53 S93 107.0(3) . . ?
C532 As53 S93 108.4(3) . . ?
C531 As53 S103 108.3(3) . . ?
C532 As53 S103 107.6(4) . . ?
S93 As53 S103 118.18(9) . . ?
C631 As63 C632 106.6(5) . . ?
C631 As63 S113 109.8(4) . . ?
C632 As63 S113 105.6(4) . . ?
C631 As63 S123 109.1(3) . . ?
C632 As63 S123 106.4(3) . . ?
S113 As63 S123 118.55(10) . . ?
S3 Zn13 S53 111.20(8) . . ?
S3 Zn13 S13 114.10(8) . . ?
S53 Zn13 S13 108.71(9) . . ?
S3 Zn13 S113 114.52(9) . . ?
S53 Zn13 S113 106.49(9) . . ?
S13 Zn13 S113 101.11(9) . . ?
S33 Zn23 S23 107.15(9) . . ?
S33 Zn23 S3 113.07(9) . . ?
S23 Zn23 S3 113.09(8) . . ?
S33 Zn23 S93 108.60(9) . . ?
S23 Zn23 S93 107.47(9) . . ?
S3 Zn23 S93 107.26(8) . . ?
S73 Zn33 S3 112.91(8) . . ?
S73 Zn33 S63 103.43(9) . . ?
S3 Zn33 S63 118.02(8) . . ?
S73 Zn33 S43 109.86(8) . . ?
S3 Zn33 S43 106.17(8) . . ?
S63 Zn33 S43 106.17(9) . . ?
S3 Zn43 S103 113.48(8) . . ?
S3 Zn43 S123 116.08(9) . . ?
S103 Zn43 S123 105.02(9) . . ?
S3 Zn43 S83 105.69(8) . . ?
S103 Zn43 S83 108.48(8) . . ?
S123 Zn43 S83 107.82(9) . . ?
Zn13 S3 Zn43 113.87(9) . . ?
Zn13 S3 Zn33 113.85(9) . . ?
Zn43 S3 Zn33 106.03(8) . . ?
Zn13 S3 Zn23 115.79(9) . . ?
Zn43 S3 Zn23 102.97(8) . . ?
Zn33 S3 Zn23 103.04(8) . . ?
As13 S13 Zn13 104.39(9) . . ?
As13 S23 Zn23 104.86(9) . . ?
As23 S33 Zn23 102.21(10) . . ?
As23 S43 Zn33 105.04(9) . . ?
As33 S53 Zn13 104.93(9) . . ?
As33 S63 Zn33 104.04(9) . . ?
As43 S73 Zn33 104.70(9) . . ?
As43 S83 Zn43 106.08(9) . . ?
As53 S93 Zn23 103.01(9) . . ?
As53 S103 Zn43 104.15(9) . . ?
As63 S113 Zn13 106.83(10) . . ?
As63 S123 Zn43 107.34(10) . . ?
C142 As14 C141 106.3(5) . . ?
C142 As14 S24 108.2(3) . . ?
C141 As14 S24 108.2(3) . . ?
C142 As14 S14 105.3(4) . . ?
C141 As14 S14 112.6(3) . . ?
S24 As14 S14 115.74(10) . . ?
C242 As24 C241 108.8(4) . . ?
C242 As24 S34 109.1(3) . . ?
C241 As24 S34 106.0(3) . . ?
C242 As24 S44 106.7(3) . . ?
C241 As24 S44 107.4(3) . . ?
S34 As24 S44 118.52(9) . . ?
C341 As34 C342 105.7(4) . . ?
C341 As34 S54 106.2(3) . . ?
C342 As34 S54 110.5(3) . . ?
C341 As34 S64 106.7(3) . . ?
C342 As34 S64 110.9(3) . . ?
S54 As34 S64 116.11(10) . . ?
C442 As44 C441 105.9(5) . . ?
C442 As44 S84 106.8(4) . . ?
C441 As44 S84 111.2(3) . . ?
C442 As44 S74 105.3(4) . . ?
C441 As44 S74 111.4(3) . . ?
S84 As44 S74 115.48(10) . . ?
C541 As54 C542 105.9(4) . . ?
C541 As54 S104 109.8(3) . . ?
C542 As54 S104 107.1(3) . . ?
C541 As54 S94 110.3(3) . . ?
C542 As54 S94 107.7(3) . . ?
S104 As54 S94 115.45(10) . . ?
C642 As64 C641 107.4(5) . . ?
C642 As64 S114 106.6(4) . . ?
C641 As64 S114 109.9(4) . . ?
C642 As64 S124 110.1(3) . . ?
C641 As64 S124 104.8(4) . . ?
S114 As64 S124 117.58(9) . . ?
S4 Zn14 S14 110.26(8) . . ?
S4 Zn14 S114 111.06(8) . . ?
S14 Zn14 S114 107.57(9) . . ?
S4 Zn14 S54 116.75(8) . . ?
S14 Zn14 S54 107.95(9) . . ?
S114 Zn14 S54 102.67(9) . . ?
S94 Zn24 S34 109.42(9) . . ?
S94 Zn24 S4 113.34(8) . . ?
S34 Zn24 S4 109.34(8) . . ?
S94 Zn24 S24 103.25(8) . . ?
S34 Zn24 S24 101.91(9) . . ?
S4 Zn24 S24 118.73(8) . . ?
S4 Zn34 S44 109.02(8) . . ?
S4 Zn34 S64 117.20(8) . . ?
S44 Zn34 S64 108.07(9) . . ?
S4 Zn34 S74 116.30(8) . . ?
S44 Zn34 S74 104.63(9) . . ?
S64 Zn34 S74 100.58(9) . . ?
S104 Zn44 S84 103.39(9) . . ?
S104 Zn44 S4 113.90(8) . . ?
S84 Zn44 S4 117.58(9) . . ?
S104 Zn44 S124 106.71(9) . . ?
S84 Zn44 S124 105.12(9) . . ?
S4 Zn44 S124 109.28(8) . . ?
Zn14 S4 Zn34 110.95(8) . . ?
Zn14 S4 Zn44 103.08(8) . . ?
Zn34 S4 Zn44 111.34(8) . . ?
Zn14 S4 Zn24 112.11(8) . . ?
Zn34 S4 Zn24 104.16(8) . . ?
Zn44 S4 Zn24 115.40(8) . . ?
As14 S14 Zn14 104.57(10) . . ?
As14 S24 Zn24 105.74(9) . . ?
As24 S34 Zn24 104.68(9) . . ?
As24 S44 Zn34 102.81(9) . . ?
As34 S54 Zn14 106.36(9) . . ?
As34 S64 Zn34 105.19(9) . . ?
As44 S74 Zn34 106.89(10) . . ?
As44 S84 Zn44 103.58(9) . . ?
As54 S94 Zn24 101.34(9) . . ?
As54 S104 Zn44 102.86(9) . . ?
As64 S114 Zn14 103.49(10) . . ?
As64 S124 Zn44 105.58(10) . . ?
Cl2 C1S Cl1 116.6(16) . . ?
Cl4 C2S Cl3 92(2) . . ?
Cl5 C3S Cl6 108.2(12) . . ?
C6S C5S C4S 114.5 . . ?
C5S C6S C7S 102.3 . . ?
C8S C7S C6S 100.1 . . ?

loop_
_geom_bond_atom_site_label_1
_geom_bond_atom_site_label_2
_geom_bond_distance
_geom_bond_site_symmetry_2
_geom_bond_publ_flag
As11 C112 1.919(8) . ?
As11 C111 1.928(9) . ?
As11 S21 2.139(2) . ?
As11 S11 2.144(2) . ?
As21 C211 1.918(9) . ?
As21 C212 1.931(10) . ?
As21 S31 2.144(2) . ?
As21 S41 2.146(2) . ?
As31 C312 1.920(9) . ?
As31 C311 1.918(9) . ?
As31 S51 2.138(2) . ?
As31 S61 2.140(2) . ?
As41 C411 1.918(9) . ?
As41 C412 1.925(8) . ?
As41 S81 2.141(2) . ?
As41 S71 2.142(2) . ?
As51 C511 1.924(9) . ?
As51 C512 1.924(10) . ?
As51 S101 2.128(2) . ?
As51 S91 2.143(2) . ?
As61 C612 1.936(9) . ?
As61 C611 1.933(9) . ?
As61 S121 2.132(2) . ?
As61 S111 2.138(2) . ?
Zn11 S1 2.321(2) . ?
Zn11 S11 2.351(2) . ?
Zn11 S51 2.351(2) . ?
Zn11 S121 2.353(2) . ?
Zn21 S31 2.333(2) . ?
Zn21 S1 2.334(2) . ?
Zn21 S21 2.347(2) . ?
Zn21 S91 2.371(2) . ?
Zn31 S1 2.329(2) . ?
Zn31 S71 2.336(2) . ?
Zn31 S41 2.352(2) . ?
Zn31 S61 2.353(2) . ?
Zn41 S101 2.334(2) . ?
Zn41 S111 2.339(2) . ?
Zn41 S1 2.341(2) . ?
Zn41 S81 2.345(2) . ?
As12 C121 1.931(9) . ?
As12 C122 1.930(9) . ?
As12 S22 2.136(2) . ?
As12 S12 2.137(3) . ?
As22 C222 1.914(8) . ?
As22 C221 1.911(9) . ?
As22 S32 2.143(2) . ?
As22 S42 2.145(2) . ?
As32 C322 1.903(12) . ?
As32 C321 1.902(11) . ?
As32 S62 2.128(2) . ?
As32 S52 2.140(2) . ?
As42 C422 1.917(8) . ?
As42 C421 1.932(9) . ?
As42 S72 2.137(3) . ?
As42 S82 2.145(2) . ?
As52 C522 1.909(9) . ?
As52 C521 1.920(9) . ?
As52 S92 2.143(2) . ?
As52 S102 2.145(2) . ?
As62 C621 1.922(9) . ?
As62 C622 1.932(9) . ?
As62 S112 2.134(2) . ?
As62 S122 2.139(2) . ?
Zn12 S2 2.335(2) . ?
Zn12 S52 2.337(2) . ?
Zn12 S12 2.348(2) . ?
Zn12 S112 2.368(2) . ?
Zn22 S2 2.331(2) . ?
Zn22 S32 2.337(2) . ?
Zn22 S92 2.351(2) . ?
Zn22 S22 2.367(2) . ?
Zn32 S72 2.338(2) . ?
Zn32 S42 2.342(2) . ?
Zn32 S2 2.353(2) . ?
Zn32 S62 2.357(3) . ?
Zn42 S2 2.337(2) . ?
Zn42 S122 2.342(2) . ?
Zn42 S102 2.348(2) . ?
Zn42 S82 2.352(2) . ?
As13 C132 1.925(9) . ?
As13 C131 1.928(8) . ?
As13 S23 2.135(2) . ?
As13 S13 2.136(2) . ?
As23 C231 1.920(10) . ?
As23 C232 1.925(10) . ?
As23 S33 2.139(3) . ?
As23 S43 2.138(2) . ?
As33 C332 1.923(8) . ?
As33 C331 1.932(9) . ?
As33 S63 2.141(2) . ?
As33 S53 2.146(2) . ?
As43 C431 1.913(8) . ?
As43 C432 1.930(8) . ?
As43 S73 2.142(2) . ?
As43 S83 2.147(2) . ?
As53 C531 1.909(9) . ?
As53 C532 1.912(9) . ?
As53 S93 2.138(2) . ?
As53 S103 2.145(2) . ?
As63 C631 1.919(9) . ?
As63 C632 1.925(9) . ?
As63 S113 2.132(3) . ?
As63 S123 2.143(2) . ?
Zn13 S3 2.323(2) . ?
Zn13 S53 2.351(2) . ?
Zn13 S13 2.352(2) . ?
Zn13 S113 2.357(2) . ?
Zn23 S33 2.330(2) . ?
Zn23 S23 2.333(2) . ?
Zn23 S3 2.337(2) . ?
Zn23 S93 2.345(2) . ?
Zn33 S73 2.335(2) . ?
Zn33 S3 2.335(2) . ?
Zn33 S63 2.343(2) . ?
Zn33 S43 2.358(2) . ?
Zn43 S3 2.324(2) . ?
Zn43 S103 2.339(2) . ?
Zn43 S123 2.357(2) . ?
Zn43 S83 2.358(2) . ?
As14 C142 1.907(9) . ?
As14 C141 1.917(9) . ?
As14 S24 2.133(2) . ?
As14 S14 2.135(2) . ?
As24 C242 1.903(9) . ?
As24 C241 1.923(9) . ?
As24 S34 2.141(2) . ?
As24 S44 2.145(2) . ?
As34 C341 1.915(8) . ?
As34 C342 1.935(8) . ?
As34 S54 2.134(2) . ?
As34 S64 2.144(2) . ?
As44 C442 1.914(10) . ?
As44 C441 1.921(9) . ?
As44 S84 2.137(3) . ?
As44 S74 2.141(2) . ?
As54 C541 1.911(8) . ?
As54 C542 1.926(9) . ?
As54 S104 2.143(2) . ?
As54 S94 2.149(2) . ?
As64 C642 1.923(10) . ?
As64 C641 1.939(10) . ?
As64 S114 2.134(2) . ?
As64 S124 2.138(2) . ?
Zn14 S4 2.336(2) . ?
Zn14 S14 2.340(2) . ?
Zn14 S114 2.341(2) . ?
Zn14 S54 2.355(2) . ?
Zn24 S94 2.333(2) . ?
Zn24 S34 2.338(2) . ?
Zn24 S4 2.367(2) . ?
Zn24 S24 2.379(2) . ?
Zn34 S4 2.337(2) . ?
Zn34 S44 2.339(2) . ?
Zn34 S64 2.351(2) . ?
Zn34 S74 2.352(2) . ?
Zn44 S104 2.339(2) . ?
Zn44 S84 2.342(2) . ?
Zn44 S4 2.359(2) . ?
Zn44 S124 2.361(2) . ?
Cl1 C1S 1.79(2) . ?
Cl2 C1S 1.74(3) . ?
Cl3 C2S 2.07(4) . ?
Cl4 C2S 1.84(4) . ?
Cl5 C3S 1.72(2) . ?
Cl6 C3S 1.61(3) . ?
C4S C5S 1.6249 . ?
C5S C6S 1.4544 . ?
C6S C7S 1.6479 . ?
C7S C8S 1.4445 . ?

loop_
_geom_torsion_atom_site_label_1
_geom_torsion_atom_site_label_2
_geom_torsion_atom_site_label_3
_geom_torsion_atom_site_label_4
_geom_torsion
_geom_torsion_site_symmetry_1
_geom_torsion_site_symmetry_2
_geom_torsion_site_symmetry_3
_geom_torsion_site_symmetry_4
_geom_torsion_publ_flag
S11 Zn11 S1 Zn31 85.50(11) . . . . ?
S51 Zn11 S1 Zn31 -35.16(12) . . . . ?
S121 Zn11 S1 Zn31 -151.91(9) . . . . ?
S11 Zn11 S1 Zn21 -35.66(12) . . . . ?
S51 Zn11 S1 Zn21 -156.32(9) . . . . ?
S121 Zn11 S1 Zn21 86.93(11) . . . . ?
S11 Zn11 S1 Zn41 -156.18(9) . . . . ?
S51 Zn11 S1 Zn41 83.16(11) . . . . ?
S121 Zn11 S1 Zn41 -33.59(12) . . . . ?
S71 Zn31 S1 Zn11 156.14(9) . . . . ?
S41 Zn31 S1 Zn11 -84.78(11) . . . . ?
S61 Zn31 S1 Zn11 33.27(12) . . . . ?
S71 Zn31 S1 Zn21 -77.09(10) . . . . ?
S41 Zn31 S1 Zn21 41.99(10) . . . . ?
S61 Zn31 S1 Zn21 160.05(8) . . . . ?
S71 Zn31 S1 Zn41 30.64(10) . . . . ?
S41 Zn31 S1 Zn41 149.72(8) . . . . ?
S61 Zn31 S1 Zn41 -92.23(10) . . . . ?
S31 Zn21 S1 Zn11 150.56(9) . . . . ?
S21 Zn21 S1 Zn11 30.64(13) . . . . ?
S91 Zn21 S1 Zn11 -88.08(10) . . . . ?
S31 Zn21 S1 Zn31 23.95(11) . . . . ?
S21 Zn21 S1 Zn31 -95.97(10) . . . . ?
S91 Zn21 S1 Zn31 145.31(8) . . . . ?
S31 Zn21 S1 Zn41 -82.70(10) . . . . ?
S21 Zn21 S1 Zn41 157.38(8) . . . . ?
S91 Zn21 S1 Zn41 38.66(10) . . . . ?
S101 Zn41 S1 Zn11 156.92(9) . . . . ?
S111 Zn41 S1 Zn11 35.09(12) . . . . ?
S81 Zn41 S1 Zn11 -84.91(10) . . . . ?
S101 Zn41 S1 Zn31 -77.98(10) . . . . ?
S111 Zn41 S1 Zn31 160.19(8) . . . . ?
S81 Zn41 S1 Zn31 40.19(10) . . . . ?
S101 Zn41 S1 Zn21 30.38(11) . . . . ?
S111 Zn41 S1 Zn21 -91.45(10) . . . . ?
S81 Zn41 S1 Zn21 148.55(8) . . . . ?
C112 As11 S11 Zn11 163.5(3) . . . . ?
C111 As11 S11 Zn11 48.8(3) . . . . ?
S21 As11 S11 Zn11 -77.38(11) . . . . ?
S1 Zn11 S11 As11 53.46(11) . . . . ?
S51 Zn11 S11 As11 179.50(9) . . . . ?
S121 Zn11 S11 As11 -72.13(11) . . . . ?
C112 As11 S21 Zn21 -170.7(3) . . . . ?
C111 As11 S21 Zn21 -57.4(3) . . . . ?
S11 As11 S21 Zn21 69.20(12) . . . . ?
S31 Zn21 S21 As11 -166.36(9) . . . . ?
S1 Zn21 S21 As11 -41.53(13) . . . . ?
S91 Zn21 S21 As11 77.20(11) . . . . ?
C211 As21 S31 Zn21 -85.8(3) . . . . ?
C212 As21 S31 Zn21 159.3(4) . . . . ?
S41 As21 S31 Zn21 36.98(15) . . . . ?
S1 Zn21 S31 As21 -67.23(12) . . . . ?
S21 Zn21 S31 As21 60.32(12) . . . . ?
S91 Zn21 S31 As21 173.78(9) . . . . ?
C211 As21 S41 Zn31 152.0(3) . . . . ?
C212 As21 S41 Zn31 -94.0(4) . . . . ?
S31 As21 S41 Zn31 26.71(15) . . . . ?
S1 Zn31 S41 As21 -72.26(12) . . . . ?
S71 Zn31 S41 As21 48.78(12) . . . . ?
S61 Zn31 S41 As21 164.39(10) . . . . ?
C312 As31 S51 Zn11 174.9(4) . . . . ?
C311 As31 S51 Zn11 59.9(3) . . . . ?
S61 As31 S51 Zn11 -66.79(13) . . . . ?
S1 Zn11 S51 As31 47.25(13) . . . . ?
S11 Zn11 S51 As31 -76.36(11) . . . . ?
S121 Zn11 S51 As31 170.57(10) . . . . ?
C312 As31 S61 Zn31 -175.4(4) . . . . ?
C311 As31 S61 Zn31 -60.8(3) . . . . ?
S51 As31 S61 Zn31 66.25(13) . . . . ?
S1 Zn31 S61 As31 -44.56(13) . . . . ?
S71 Zn31 S61 As31 -168.88(9) . . . . ?
S41 Zn31 S61 As31 75.86(12) . . . . ?
C411 As41 S71 Zn31 156.2(3) . . . . ?
C412 As41 S71 Zn31 -89.1(3) . . . . ?
S81 As41 S71 Zn31 32.20(13) . . . . ?
S1 Zn31 S71 As41 -72.19(11) . . . . ?
S41 Zn31 S71 As41 167.66(9) . . . . ?
S61 Zn31 S71 As41 53.98(11) . . . . ?
C411 As41 S81 Zn41 -87.8(4) . . . . ?
C412 As41 S81 Zn41 157.7(3) . . . . ?
S71 As41 S81 Zn41 35.36(12) . . . . ?
S101 Zn41 S81 As41 42.26(11) . . . . ?
S111 Zn41 S81 As41 157.80(8) . . . . ?
S1 Zn41 S81 As41 -78.82(10) . . . . ?
C511 As51 S91 Zn21 154.9(3) . . . . ?
C512 As51 S91 Zn21 -89.6(4) . . . . ?
S101 As51 S91 Zn21 31.55(13) . . . . ?
S31 Zn21 S91 As51 47.28(12) . . . . ?
S1 Zn21 S91 As51 -75.58(10) . . . . ?
S21 Zn21 S91 As51 158.84(9) . . . . ?
C511 As51 S101 Zn41 -85.1(3) . . . . ?
C512 As51 S101 Zn41 158.7(4) . . . . ?
S91 As51 S101 Zn41 36.15(14) . . . . ?
S111 Zn41 S101 As51 51.66(12) . . . . ?
S1 Zn41 S101 As51 -73.55(12) . . . . ?
S81 Zn41 S101 As51 167.51(9) . . . . ?
C612 As61 S111 Zn41 -55.9(3) . . . . ?
C611 As61 S111 Zn41 -171.1(3) . . . . ?
S121 As61 S111 Zn41 72.94(12) . . . . ?
S101 Zn41 S111 As61 -173.48(9) . . . . ?
S1 Zn41 S111 As61 -49.21(12) . . . . ?
S81 Zn41 S111 As61 71.13(11) . . . . ?
C612 As61 S121 Zn11 55.7(3) . . . . ?
C611 As61 S121 Zn11 171.7(3) . . . . ?
S111 As61 S121 Zn11 -71.78(12) . . . . ?
S1 Zn11 S121 As61 46.85(12) . . . . ?
S11 Zn11 S121 As61 171.14(9) . . . . ?
S51 Zn11 S121 As61 -77.62(11) . . . . ?
S32 Zn22 S2 Zn12 156.01(9) . . . . ?
S92 Zn22 S2 Zn12 -85.80(11) . . . . ?
S22 Zn22 S2 Zn12 35.77(12) . . . . ?
S32 Zn22 S2 Zn42 -84.12(11) . . . . ?
S92 Zn22 S2 Zn42 34.06(12) . . . . ?
S22 Zn22 S2 Zn42 155.63(9) . . . . ?
S32 Zn22 S2 Zn32 33.57(12) . . . . ?
S92 Zn22 S2 Zn32 151.76(9) . . . . ?
S22 Zn22 S2 Zn32 -86.67(11) . . . . ?
S52 Zn12 S2 Zn22 -152.65(9) . . . . ?
S12 Zn12 S2 Zn22 -31.23(13) . . . . ?
S112 Zn12 S2 Zn22 86.13(11) . . . . ?
S52 Zn12 S2 Zn42 82.09(10) . . . . ?
S12 Zn12 S2 Zn42 -156.49(9) . . . . ?
S112 Zn12 S2 Zn42 -39.13(10) . . . . ?
S52 Zn12 S2 Zn32 -25.20(11) . . . . ?
S12 Zn12 S2 Zn32 96.22(11) . . . . ?
S112 Zn12 S2 Zn32 -146.42(9) . . . . ?
S122 Zn42 S2 Zn22 -154.70(9) . . . . ?
S102 Zn42 S2 Zn22 -32.26(12) . . . . ?
S82 Zn42 S2 Zn22 86.21(10) . . . . ?
S122 Zn42 S2 Zn12 -28.85(10) . . . . ?
S102 Zn42 S2 Zn12 93.59(9) . . . . ?
S82 Zn42 S2 Zn12 -147.94(8) . . . . ?
S122 Zn42 S2 Zn32 80.62(9) . . . . ?
S102 Zn42 S2 Zn32 -156.93(8) . . . . ?
S82 Zn42 S2 Zn32 -38.46(10) . . . . ?
S72 Zn32 S2 Zn22 -156.04(9) . . . . ?
S42 Zn32 S2 Zn22 -33.97(12) . . . . ?
S62 Zn32 S2 Zn22 86.74(11) . . . . ?
S72 Zn32 S2 Zn12 76.49(10) . . . . ?
S42 Zn32 S2 Zn12 -161.44(8) . . . . ?
S62 Zn32 S2 Zn12 -40.73(11) . . . . ?
S72 Zn32 S2 Zn42 -31.96(11) . . . . ?
S42 Zn32 S2 Zn42 90.11(9) . . . . ?
S62 Zn32 S2 Zn42 -149.18(8) . . . . ?
C121 As12 S12 Zn12 60.0(3) . . . . ?
C122 As12 S12 Zn12 175.3(3) . . . . ?
S22 As12 S12 Zn12 -67.01(13) . . . . ?
S2 Zn12 S12 As12 41.08(14) . . . . ?
S52 Zn12 S12 As12 165.52(10) . . . . ?
S112 Zn12 S12 As12 -79.05(12) . . . . ?
C121 As12 S22 Zn22 -50.1(4) . . . . ?
C122 As12 S22 Zn22 -165.9(4) . . . . ?
S12 As12 S22 Zn22 76.42(12) . . . . ?
S2 Zn22 S22 As12 -53.62(12) . . . . ?
S32 Zn22 S22 As12 -178.46(9) . . . . ?
S92 Zn22 S22 As12 72.11(11) . . . . ?
C222 As22 S32 Zn22 -49.6(3) . . . . ?
C221 As22 S32 Zn22 -164.0(4) . . . . ?
S42 As22 S32 Zn22 76.05(12) . . . . ?
S2 Zn22 S32 As22 -48.07(12) . . . . ?
S92 Zn22 S32 As22 -173.00(9) . . . . ?
S22 Zn22 S32 As22 74.01(11) . . . . ?
C222 As22 S42 Zn32 49.1(3) . . . . ?
C221 As22 S42 Zn32 162.9(3) . . . . ?
S32 As22 S42 Zn32 -76.99(11) . . . . ?
S72 Zn32 S42 As22 172.97(9) . . . . ?
S2 Zn32 S42 As22 49.11(11) . . . . ?
S62 Zn32 S42 As22 -72.15(11) . . . . ?
C322 As32 S52 Zn12 -162.2(6) . . . . ?
C321 As32 S52 Zn12 85.2(6) . . . . ?
S62 As32 S52 Zn12 -38.78(15) . . . . ?
S2 Zn12 S52 As32 68.74(12) . . . . ?
S12 Zn12 S52 As32 -59.97(12) . . . . ?
S112 Zn12 S52 As32 -170.79(9) . . . . ?
C322 As32 S62 Zn32 95.6(5) . . . . ?
C321 As32 S62 Zn32 -152.9(5) . . . . ?
S52 As32 S62 Zn32 -26.26(16) . . . . ?
S72 Zn32 S62 As32 -49.05(13) . . . . ?
S42 Zn32 S62 As32 -164.98(10) . . . . ?
S2 Zn32 S62 As32 71.20(12) . . . . ?
C422 As42 S72 Zn32 89.3(3) . . . . ?
C421 As42 S72 Zn32 -153.3(3) . . . . ?
S82 As42 S72 Zn32 -33.25(14) . . . . ?
S42 Zn32 S72 As42 -52.07(12) . . . . ?
S2 Zn32 S72 As42 73.03(11) . . . . ?
S62 Zn32 S72 As42 -168.10(10) . . . . ?
C422 As42 S82 Zn42 -158.2(3) . . . . ?
C421 As42 S82 Zn42 84.3(3) . . . . ?
S72 As42 S82 Zn42 -34.26(14) . . . . ?
S2 Zn42 S82 As42 77.08(10) . . . . ?
S122 Zn42 S82 As42 -43.35(12) . . . . ?
S102 Zn42 S82 As42 -158.37(9) . . . . ?
C522 As52 S92 Zn22 -171.0(3) . . . . ?
C521 As52 S92 Zn22 -56.6(3) . . . . ?
S102 As52 S92 Zn22 71.81(12) . . . . ?
S2 Zn22 S92 As52 -48.88(12) . . . . ?
S32 Zn22 S92 As52 75.90(11) . . . . ?
S22 Zn22 S92 As52 -171.78(9) . . . . ?
C522 As52 S102 Zn42 173.5(4) . . . . ?
C521 As52 S102 Zn42 58.3(3) . . . . ?
S92 As52 S102 Zn42 -69.87(12) . . . . ?
S2 Zn42 S102 As52 45.20(12) . . . . ?
S122 Zn42 S102 As52 169.42(9) . . . . ?
S82 Zn42 S102 As52 -74.72(11) . . . . ?
C621 As62 S112 Zn12 -148.4(3) . . . . ?
C622 As62 S112 Zn12 96.1(3) . . . . ?
S122 As62 S112 Zn12 -24.32(14) . . . . ?
S2 Zn12 S112 As62 71.56(11) . . . . ?
S52 Zn12 S112 As62 -50.31(12) . . . . ?
S12 Zn12 S112 As62 -162.18(10) . . . . ?
C621 As62 S122 Zn42 80.8(3) . . . . ?
C622 As62 S122 Zn42 -164.1(3) . . . . ?
S112 As62 S122 Zn42 -42.08(14) . . . . ?
S2 Zn42 S122 As62 74.34(11) . . . . ?
S102 Zn42 S122 As62 -52.77(12) . . . . ?
S82 Zn42 S122 As62 -166.73(9) . . . . ?
S53 Zn13 S3 Zn43 84.72(11) . . . . ?
S13 Zn13 S3 Zn43 -151.90(9) . . . . ?
S113 Zn13 S3 Zn43 -36.05(12) . . . . ?
S53 Zn13 S3 Zn33 -37.01(12) . . . . ?
S13 Zn13 S3 Zn33 86.38(11) . . . . ?
S113 Zn13 S3 Zn33 -157.77(9) . . . . ?
S53 Zn13 S3 Zn23 -156.18(9) . . . . ?
S13 Zn13 S3 Zn23 -32.80(12) . . . . ?
S113 Zn13 S3 Zn23 83.05(11) . . . . ?
S103 Zn43 S3 Zn13 155.27(9) . . . . ?
S123 Zn43 S3 Zn13 33.45(12) . . . . ?
S83 Zn43 S3 Zn13 -85.98(10) . . . . ?
S103 Zn43 S3 Zn33 -78.77(10) . . . . ?
S123 Zn43 S3 Zn33 159.41(9) . . . . ?
S83 Zn43 S3 Zn33 39.98(10) . . . . ?
S103 Zn43 S3 Zn23 29.11(11) . . . . ?
S123 Zn43 S3 Zn23 -92.71(10) . . . . ?
S83 Zn43 S3 Zn23 147.86(8) . . . . ?
S73 Zn33 S3 Zn13 152.37(9) . . . . ?
S63 Zn33 S3 Zn13 31.67(13) . . . . ?
S43 Zn33 S3 Zn13 -87.19(10) . . . . ?
S73 Zn33 S3 Zn43 26.40(11) . . . . ?
S63 Zn33 S3 Zn43 -94.30(10) . . . . ?
S43 Zn33 S3 Zn43 146.84(8) . . . . ?
S73 Zn33 S3 Zn23 -81.43(10) . . . . ?
S63 Zn33 S3 Zn23 157.87(8) . . . . ?
S43 Zn33 S3 Zn23 39.00(10) . . . . ?
S33 Zn23 S3 Zn13 155.64(9) . . . . ?
S23 Zn23 S3 Zn13 33.63(12) . . . . ?
S93 Zn23 S3 Zn13 -84.67(10) . . . . ?
S33 Zn23 S3 Zn43 -79.44(10) . . . . ?
S23 Zn23 S3 Zn43 158.55(8) . . . . ?
S93 Zn23 S3 Zn43 40.25(10) . . . . ?
S33 Zn23 S3 Zn33 30.69(11) . . . . ?
S23 Zn23 S3 Zn33 -91.31(10) . . . . ?
S93 Zn23 S3 Zn33 150.38(8) . . . . ?
C132 As13 S13 Zn13 172.0(3) . . . . ?
C131 As13 S13 Zn13 55.8(3) . . . . ?
S23 As13 S13 Zn13 -72.58(12) . . . . ?
S3 Zn13 S13 As13 46.46(12) . . . . ?
S53 Zn13 S13 As13 171.19(9) . . . . ?
S113 Zn13 S13 As13 -76.99(11) . . . . ?
C132 As13 S23 Zn23 -169.8(3) . . . . ?
C131 As13 S23 Zn23 -55.3(3) . . . . ?
S13 As13 S23 Zn23 74.20(12) . . . . ?
S33 Zn23 S23 As13 -173.70(9) . . . . ?
S3 Zn23 S23 As13 -48.43(12) . . . . ?
S93 Zn23 S23 As13 69.75(11) . . . . ?
C231 As23 S33 Zn23 157.0(4) . . . . ?
C232 As23 S33 Zn23 -88.3(4) . . . . ?
S43 As23 S33 Zn23 33.14(14) . . . . ?
S23 Zn23 S33 As23 53.09(12) . . . . ?
S3 Zn23 S33 As23 -72.19(12) . . . . ?
S93 Zn23 S33 As23 168.89(9) . . . . ?
C231 As23 S43 Zn33 -87.6(4) . . . . ?
C232 As23 S43 Zn33 157.8(4) . . . . ?
S33 As23 S43 Zn33 34.29(13) . . . . ?
S73 Zn33 S43 As23 45.27(12) . . . . ?
S3 Zn33 S43 As23 -77.12(10) . . . . ?
S63 Zn33 S43 As23 156.48(9) . . . . ?
C332 As33 S53 Zn13 164.5(3) . . . . ?
C331 As33 S53 Zn13 49.9(3) . . . . ?
S63 As33 S53 Zn13 -76.78(11) . . . . ?
S3 Zn13 S53 As33 54.95(11) . . . . ?
S13 Zn13 S53 As33 -71.47(11) . . . . ?
S113 Zn13 S53 As33 -179.67(9) . . . . ?
C332 As33 S63 Zn33 -172.9(3) . . . . ?
C331 As33 S63 Zn33 -59.1(3) . . . . ?
S53 As33 S63 Zn33 67.59(12) . . . . ?
S73 Zn33 S63 As33 -167.18(9) . . . . ?
S3 Zn33 S63 As33 -41.69(13) . . . . ?
S43 Zn33 S63 As33 77.17(11) . . . . ?
C431 As43 S73 Zn33 -89.7(3) . . . . ?
C432 As43 S73 Zn33 155.0(3) . . . . ?
S83 As43 S73 Zn33 31.62(13) . . . . ?
S3 Zn33 S73 As43 -66.86(11) . . . . ?
S63 Zn33 S73 As43 61.85(11) . . . . ?
S43 Zn33 S73 As43 174.84(9) . . . . ?
C431 As43 S83 Zn43 158.5(3) . . . . ?
C432 As43 S83 Zn43 -86.4(3) . . . . ?
S73 As43 S83 Zn43 34.47(13) . . . . ?
S3 Zn43 S83 As43 -75.41(10) . . . . ?
S103 Zn43 S83 As43 46.60(11) . . . . ?
S123 Zn43 S83 As43 159.84(9) . . . . ?
C531 As53 S93 Zn23 160.7(3) . . . . ?
C532 As53 S93 Zn23 -84.5(4) . . . . ?
S103 As53 S93 Zn23 38.24(13) . . . . ?
S33 Zn23 S93 As53 43.53(12) . . . . ?
S23 Zn23 S93 As53 159.12(9) . . . . ?
S3 Zn23 S93 As53 -78.99(10) . . . . ?
C531 As53 S103 Zn43 -93.8(3) . . . . ?
C532 As53 S103 Zn43 151.1(4) . . . . ?
S93 As53 S103 Zn43 27.98(14) . . . . ?
S3 Zn43 S103 As53 -68.16(11) . . . . ?
S123 Zn43 S103 As53 59.64(12) . . . . ?
S83 Zn43 S103 As53 174.71(9) . . . . ?
C631 As63 S113 Zn13 59.7(4) . . . . ?
C632 As63 S113 Zn13 174.3(4) . . . . ?
S123 As63 S113 Zn13 -66.56(14) . . . . ?
S3 Zn13 S113 As63 48.59(13) . . . . ?
S53 Zn13 S113 As63 -74.75(12) . . . . ?
S13 Zn13 S113 As63 171.74(10) . . . . ?
C631 As63 S123 Zn43 -63.2(4) . . . . ?
C632 As63 S123 Zn43 -177.9(4) . . . . ?
S113 As63 S123 Zn43 63.43(14) . . . . ?
S3 Zn43 S123 As63 -42.90(14) . . . . ?
S103 Zn43 S123 As63 -169.10(10) . . . . ?
S83 Zn43 S123 As63 75.37(12) . . . . ?
S14 Zn14 S4 Zn34 -156.67(9) . . . . ?
S114 Zn14 S4 Zn34 84.19(10) . . . . ?
S54 Zn14 S4 Zn34 -33.03(12) . . . . ?
S14 Zn14 S4 Zn44 84.05(10) . . . . ?
S114 Zn14 S4 Zn44 -35.09(11) . . . . ?
S54 Zn14 S4 Zn44 -152.31(8) . . . . ?
S14 Zn14 S4 Zn24 -40.68(11) . . . . ?
S114 Zn14 S4 Zn24 -159.82(9) . . . . ?
S54 Zn14 S4 Zn24 82.96(11) . . . . ?
S44 Zn34 S4 Zn14 157.38(9) . . . . ?
S64 Zn34 S4 Zn14 34.29(12) . . . . ?
S74 Zn34 S4 Zn14 -84.69(11) . . . . ?
S44 Zn34 S4 Zn44 -88.43(10) . . . . ?
S64 Zn34 S4 Zn44 148.47(9) . . . . ?
S74 Zn34 S4 Zn44 29.50(12) . . . . ?
S44 Zn34 S4 Zn24 36.57(10) . . . . ?
S64 Zn34 S4 Zn24 -86.52(10) . . . . ?
S74 Zn34 S4 Zn24 154.50(8) . . . . ?
S104 Zn44 S4 Zn14 -152.74(9) . . . . ?
S84 Zn44 S4 Zn14 86.11(10) . . . . ?
S124 Zn44 S4 Zn14 -33.52(10) . . . . ?
S104 Zn44 S4 Zn34 88.26(10) . . . . ?
S84 Zn44 S4 Zn34 -32.89(12) . . . . ?
S124 Zn44 S4 Zn34 -152.52(9) . . . . ?
S104 Zn44 S4 Zn24 -30.19(13) . . . . ?
S84 Zn44 S4 Zn24 -151.34(9) . . . . ?
S124 Zn44 S4 Zn24 89.04(10) . . . . ?
S94 Zn24 S4 Zn14 150.43(9) . . . . ?
S34 Zn24 S4 Zn14 -87.21(10) . . . . ?
S24 Zn24 S4 Zn14 29.02(12) . . . . ?
S94 Zn24 S4 Zn34 -89.54(9) . . . . ?
S34 Zn24 S4 Zn34 32.82(10) . . . . ?
S24 Zn24 S4 Zn34 149.05(8) . . . . ?
S94 Zn24 S4 Zn44 32.83(12) . . . . ?
S34 Zn24 S4 Zn44 155.19(9) . . . . ?
S24 Zn24 S4 Zn44 -88.58(11) . . . . ?
C142 As14 S14 Zn14 162.0(3) . . . . ?
C141 As14 S14 Zn14 46.6(4) . . . . ?
S24 As14 S14 Zn14 -78.51(12) . . . . ?
S4 Zn14 S14 As14 61.69(11) . . . . ?
S114 Zn14 S14 As14 -177.06(9) . . . . ?
S54 Zn14 S14 As14 -66.91(11) . . . . ?
C142 As14 S24 Zn24 -179.5(4) . . . . ?
C141 As14 S24 Zn24 -64.7(3) . . . . ?
S14 As14 S24 Zn24 62.68(13) . . . . ?
S94 Zn24 S24 As14 -162.02(9) . . . . ?
S34 Zn24 S24 As14 84.48(11) . . . . ?
S4 Zn24 S24 As14 -35.63(13) . . . . ?
C242 As24 S34 Zn24 -90.5(3) . . . . ?
C241 As24 S34 Zn24 152.4(3) . . . . ?
S44 As24 S34 Zn24 31.76(14) . . . . ?
S94 Zn24 S34 As24 53.24(12) . . . . ?
S4 Zn24 S34 As24 -71.44(11) . . . . ?
S24 Zn24 S34 As24 162.06(9) . . . . ?
C242 As24 S44 Zn34 159.5(3) . . . . ?
C241 As24 S44 Zn34 -84.0(3) . . . . ?
S34 As24 S44 Zn34 35.98(14) . . . . ?
S4 Zn34 S44 As24 -75.63(11) . . . . ?
S64 Zn34 S44 As24 52.75(12) . . . . ?
S74 Zn34 S44 As24 159.31(9) . . . . ?
C341 As34 S54 Zn14 173.1(3) . . . . ?
C342 As34 S54 Zn14 58.9(4) . . . . ?
S64 As34 S54 Zn14 -68.57(12) . . . . ?
S4 Zn14 S54 As34 47.06(12) . . . . ?
S14 Zn14 S54 As34 171.88(9) . . . . ?
S114 Zn14 S54 As34 -74.66(11) . . . . ?
C341 As34 S64 Zn34 -172.9(3) . . . . ?
C342 As34 S64 Zn34 -58.2(4) . . . . ?
S54 As34 S64 Zn34 69.04(12) . . . . ?
S4 Zn34 S64 As34 -48.78(13) . . . . ?
S44 Zn34 S64 As34 -172.36(9) . . . . ?
S74 Zn34 S64 As34 78.29(11) . . . . ?
C442 As44 S74 Zn34 -172.0(4) . . . . ?
C441 As44 S74 Zn34 -57.6(4) . . . . ?
S84 As44 S74 Zn34 70.45(13) . . . . ?
S4 Zn34 S74 As44 -44.88(13) . . . . ?
S44 Zn34 S74 As44 75.43(12) . . . . ?
S64 Zn34 S74 As44 -172.55(10) . . . . ?
C442 As44 S84 Zn44 171.6(4) . . . . ?
C441 As44 S84 Zn44 56.5(4) . . . . ?
S74 As44 S84 Zn44 -71.67(12) . . . . ?
S104 Zn44 S84 As44 -76.58(11) . . . . ?
S4 Zn44 S84 As44 49.88(13) . . . . ?
S124 Zn44 S84 As44 171.67(9) . . . . ?
C541 As54 S94 Zn24 -45.0(3) . . . . ?
C542 As54 S94 Zn24 -160.2(3) . . . . ?
S104 As54 S94 Zn24 80.19(11) . . . . ?
S34 Zn24 S94 As54 -172.58(9) . . . . ?
S4 Zn24 S94 As54 -50.27(11) . . . . ?
S24 Zn24 S94 As54 79.48(10) . . . . ?
C541 As54 S104 Zn44 47.6(3) . . . . ?
C542 As54 S104 Zn44 162.2(4) . . . . ?
S94 As54 S104 Zn44 -77.88(12) . . . . ?
S84 Zn44 S104 As54 174.45(10) . . . . ?
S4 Zn44 S104 As54 45.69(12) . . . . ?
S124 Zn44 S104 As54 -74.97(11) . . . . ?
C642 As64 S114 Zn14 -158.6(3) . . . . ?
C641 As64 S114 Zn14 85.2(4) . . . . ?
S124 As64 S114 Zn14 -34.50(14) . . . . ?
S4 Zn14 S114 As64 74.92(12) . . . . ?
S14 Zn14 S114 As64 -45.82(12) . . . . ?
S54 Zn14 S114 As64 -159.56(10) . . . . ?
C642 As64 S124 Zn44 90.2(4) . . . . ?
C641 As64 S124 Zn44 -154.6(4) . . . . ?
S114 As64 S124 Zn44 -32.16(14) . . . . ?
S104 Zn44 S124 As64 -163.93(9) . . . . ?
S84 Zn44 S124 As64 -54.56(11) . . . . ?
S4 Zn44 S124 As64 72.49(11) . . . . ?
C4S C5S C6S C7S 172.9 . . . . ?
C5S C6S C7S C8S -123.3 . . . . ?
